data_7030215
loop_
_publ_author_name
'Zhang, Hua-Xin'
'Kato, Masako'
'Sasaki, Yoichi'
'Ohba, Tadashi'
'Ito, Hiroto'
'Kobayashi, Atsushi'
'Chang, Ho-Chol'
'Uosaki, Kohei'

_publ_section_title
;
 Terpyridine platinum(II) complexes containing triazine di- or
 tri-thiolate bridges: structures, luminescence, electrochemistry, and
 aggregation.
;
_journal_issue 37
_journal_name_full 'Dalton transactions (Cambridge, England : 2003)'
_journal_page_first 11497
_journal_page_last 11506
_journal_paper_doi 10.1039/c2dt30997a
_journal_volume 41
_journal_year 2012
_chemical_formula_moiety 'C47 H51 F12 N9 O2 P2 Pt2 S3 '
_chemical_formula_sum 'C47 H51 F12 N9 O2 P2 Pt2 S3'
_chemical_formula_weight 1550.27
_space_group_IT_number 2
_symmetry_cell_setting triclinic
_symmetry_Int_Tables_number 2
_symmetry_space_group_name_Hall '-P 1'
_symmetry_space_group_name_H-M 'P -1'
_cell_angle_alpha 100.5699(16)
_cell_angle_beta 93.8369(15)
_cell_angle_gamma 106.9058(18)
_cell_formula_units_Z 2
_cell_length_a 12.4758(5)
_cell_length_b 14.6309(8)
_cell_length_c 15.8966(7)
_cell_measurement_reflns_used 7708
_cell_measurement_temperature 150.1
_cell_measurement_theta_max 27.5
_cell_measurement_theta_min 3.0
_cell_volume 2706.7(2)
_computing_cell_refinement CrystalClear
_computing_data_collection CrystalClear
_computing_data_reduction CrystalStructure
_computing_publication_material 'CrystalStructure 3.8'
_computing_structure_refinement SHELXL
_computing_structure_solution SHELXS97
_diffrn_ambient_temperature 150.1
_diffrn_detector_area_resol_mean 14.63
_diffrn_measured_fraction_theta_full 0.970
_diffrn_measured_fraction_theta_max 0.970
_diffrn_measurement_device_type 'Rigaku Mercury'
_diffrn_measurement_method \w
_diffrn_radiation_type 'Mo K\a'
_diffrn_radiation_wavelength 0.71070
_diffrn_reflns_av_R_equivalents 0.045
_diffrn_reflns_limit_h_max 16
_diffrn_reflns_limit_h_min -11
_diffrn_reflns_limit_k_max 12
_diffrn_reflns_limit_k_min -18
_diffrn_reflns_limit_l_max 20
_diffrn_reflns_limit_l_min -20
_diffrn_reflns_number 19060
_diffrn_reflns_theta_full 27.48
_diffrn_reflns_theta_max 27.48
_exptl_absorpt_coefficient_mu 5.406
_exptl_absorpt_correction_T_max 0.582
_exptl_absorpt_correction_T_min 0.380
_exptl_absorpt_correction_type numerical
_exptl_absorpt_process_details
;
Higashi, T. (1999). Program for Absorption Correction.
Rigaku Corporation, Tokyo, Japan.
;
_exptl_crystal_colour orange
_exptl_crystal_density_diffrn 1.902
_exptl_crystal_density_method 'not measured'
_exptl_crystal_description platelet
_exptl_crystal_F_000 1508.00
_exptl_crystal_size_max 0.40
_exptl_crystal_size_mid 0.30
_exptl_crystal_size_min 0.10
_refine_diff_density_max 4.65
_refine_diff_density_min -3.54
_refine_ls_extinction_method none
_refine_ls_goodness_of_fit_ref 0.974
_refine_ls_hydrogen_treatment noref
_refine_ls_number_parameters 695
_refine_ls_number_reflns 12029
_refine_ls_R_factor_gt 0.0498
_refine_ls_shift/su_max 0.0010
_refine_ls_structure_factor_coef Fsqd
_refine_ls_weighting_details 'w = 1/[\s^2^(Fo^2^)+(0.0340P)^2^+0.0000P] where P=(Fo^2^+2Fc^2^)/3'
_refine_ls_weighting_scheme calc
_refine_ls_wR_factor_ref 0.1195
_reflns_number_gt 9356
_reflns_number_total 12029
_reflns_threshold_expression F^2^>2.0\s(F^2^)
_cod_data_source_file c2dt30997a.txt
_cod_data_source_block '____complex'
_cod_original_formula_sum 'C47 H51 F12 N9 O2 P2 Pt2 S3 '
_cod_database_code 7030215

loop_
_symmetry_equiv_pos_site_id
_symmetry_equiv_pos_as_xyz
1 +X,+Y,+Z
2 -X,-Y,-Z

loop_
_atom_site_label
_atom_site_type_symbol
_atom_site_fract_x
_atom_site_fract_y
_atom_site_fract_z
_atom_site_U_iso_or_equiv
_atom_site_adp_type
_atom_site_occupancy
_atom_site_symmetry_multiplicity
_atom_site_calc_flag
_atom_site_refinement_flags
Pt(1) Pt -0.00491(2) 0.396244(16) 0.049366(18) 0.02519(7) Uani 1.00 1 d .
Pt(2) Pt 0.10364(2) 0.138866(15) -0.022753(18) 0.02686(7) Uani 1.00 1 d .
S(1) S 0.17115(14) 0.50665(11) 0.10072(12) 0.0306(3) Uani 1.00 1 d .
S(2) S 0.29886(14) 0.19230(11) -0.00351(13) 0.0315(4) Uani 1.00 1 d .
S(3) S 0.60142(14) 0.52985(11) 0.12486(13) 0.0337(4) Uani 1.00 1 d .
P(1) P 0.57978(19) 0.07263(15) 0.23268(18) 0.0513(6) Uani 1.00 1 d .
P(2) P 0.8267(2) 0.72640(18) 0.47833(17) 0.0591(6) Uani 1.00 1 d .
F(1) F 0.5995(6) 0.0742(8) 0.3265(5) 0.194(4) Uani 1.00 1 d .
F(2) F 0.6684(5) 0.0182(3) 0.2119(4) 0.097(2) Uani 1.00 1 d .
F(3) F 0.4820(5) -0.0246(3) 0.2197(4) 0.104(2) Uani 1.00 1 d .
F(4) F 0.5590(7) 0.0659(8) 0.1306(5) 0.182(4) Uani 1.00 1 d .
F(5) F 0.4866(6) 0.1242(4) 0.2414(6) 0.147(3) Uani 1.00 1 d .
F(6) F 0.6714(6) 0.1691(4) 0.2330(7) 0.167(4) Uani 1.00 1 d .
F(7) F 0.8550(6) 0.6604(5) 0.5392(4) 0.122(2) Uani 1.00 1 d .
F(8) F 0.8621(10) 0.6669(5) 0.4068(4) 0.175(4) Uani 1.00 1 d .
F(9) F 0.7045(6) 0.6649(7) 0.4673(7) 0.187(5) Uani 1.00 1 d .
F(10) F 0.7973(7) 0.7891(4) 0.4178(5) 0.123(2) Uani 1.00 1 d .
F(11) F 0.8041(10) 0.7958(7) 0.5585(6) 0.185(4) Uani 1.00 1 d .
F(12) F 0.9467(7) 0.7966(6) 0.5011(8) 0.193(4) Uani 1.00 1 d .
C(42) C 0.2210(14) 0.9677(9) 0.5011(9) 0.116(5) Uani 1.00 1 d .
C(45) C 0.3909(14) 0.4714(10) 0.3676(12) 0.148(7) Uani 1.00 1 d .
N(1) N -0.0738(5) 0.4189(3) 0.1606(4) 0.0323(13) Uani 1.00 1 d .
N(2) N -0.1630(5) 0.3149(3) 0.0070(4) 0.0317(13) Uani 1.00 1 d .
N(3) N 0.0103(4) 0.3476(3) -0.0762(3) 0.0245(11) Uani 1.00 1 d .
N(4) N 0.0724(5) 0.1786(3) 0.1006(3) 0.0312(13) Uani 1.00 1 d .
N(5) N -0.0648(5) 0.0857(3) -0.0440(5) 0.0405(17) Uani 1.00 1 d .
N(6) N 0.0810(4) 0.0819(3) -0.1497(4) 0.0309(13) Uani 1.00 1 d .
N(7) N 0.2435(4) 0.3534(3) 0.0467(3) 0.0247(11) Uani 1.00 1 d .
N(8) N 0.4404(4) 0.3668(3) 0.0614(3) 0.0271(11) Uani 1.00 1 d .
N(9) N 0.3812(4) 0.5082(3) 0.1083(3) 0.0260(11) Uani 1.00 1 d .
C(1) C -0.0210(7) 0.4711(5) 0.2374(5) 0.0433(19) Uani 1.00 1 d .
C(2) C -0.0792(8) 0.4851(6) 0.3080(5) 0.052(2) Uani 1.00 1 d .
C(3) C -0.1934(9) 0.4425(7) 0.2978(6) 0.064(2) Uani 1.00 1 d .
C(4) C -0.2485(7) 0.3880(5) 0.2202(6) 0.048(2) Uani 1.00 1 d .
C(5) C -0.1883(6) 0.3755(4) 0.1513(5) 0.0362(17) Uani 1.00 1 d .
C(6) C -0.2389(6) 0.3169(4) 0.0649(5) 0.0374(18) Uani 1.00 1 d .
C(7) C -0.3528(6) 0.2669(4) 0.0339(5) 0.0416(19) Uani 1.00 1 d .
C(8) C -0.3817(6) 0.2186(5) -0.0503(6) 0.045(2) Uani 1.00 1 d .
C(9) C -0.2997(6) 0.2175(4) -0.1071(5) 0.0402(18) Uani 1.00 1 d .
C(10) C -0.1882(5) 0.2707(4) -0.0730(5) 0.0329(17) Uani 1.00 1 d .
C(11) C -0.0897(6) 0.2852(4) -0.1211(4) 0.0306(15) Uani 1.00 1 d .
C(12) C -0.0951(6) 0.2425(4) -0.2073(5) 0.0366(17) Uani 1.00 1 d .
C(13) C 0.0018(6) 0.2640(4) -0.2499(4) 0.0371(17) Uani 1.00 1 d .
C(14) C 0.1006(6) 0.3281(4) -0.2042(4) 0.0333(16) Uani 1.00 1 d .
C(15) C 0.1041(5) 0.3652(4) -0.1174(4) 0.0222(12) Uani 1.00 1 d .
C(16) C 0.1463(6) 0.2265(4) 0.1706(5) 0.0358(17) Uani 1.00 1 d .
C(17) C 0.1116(8) 0.2530(5) 0.2503(5) 0.052(2) Uani 1.00 1 d .
C(18) C -0.0014(7) 0.2281(5) 0.2571(5) 0.047(2) Uani 1.00 1 d .
C(19) C -0.0785(7) 0.1796(5) 0.1860(6) 0.047(2) Uani 1.00 1 d .
C(20) C -0.0427(6) 0.1544(4) 0.1085(5) 0.0361(18) Uani 1.00 1 d .
C(21) C -0.1165(6) 0.1003(4) 0.0282(5) 0.0335(17) Uani 1.00 1 d .
C(22) C -0.2339(6) 0.0608(5) 0.0163(6) 0.046(2) Uani 1.00 1 d .
C(23) C -0.2876(6) 0.0105(4) -0.0657(6) 0.043(2) Uani 1.00 1 d .
C(24) C -0.2284(6) -0.0013(5) -0.1340(5) 0.045(2) Uani 1.00 1 d .
C(25) C -0.1114(5) 0.0387(4) -0.1188(5) 0.0346(18) Uani 1.00 1 d .
C(26) C -0.0313(6) 0.0354(4) -0.1841(5) 0.0332(16) Uani 1.00 1 d .
C(27) C -0.0622(6) -0.0095(4) -0.2691(5) 0.0447(19) Uani 1.00 1 d .
C(28) C 0.0207(7) -0.0065(5) -0.3245(5) 0.050(2) Uani 1.00 1 d .
C(29) C 0.1318(8) 0.0405(5) -0.2899(6) 0.051(2) Uani 1.00 1 d .
C(30) C 0.1595(6) 0.0825(4) -0.2046(5) 0.0396(18) Uani 1.00 1 d .
C(31) C 0.2760(5) 0.4501(3) 0.0835(4) 0.0233(13) Uani 1.00 1 d .
C(32) C 0.3309(5) 0.3166(3) 0.0383(4) 0.0241(13) Uani 1.00 1 d .
C(33) C 0.4587(5) 0.4628(4) 0.0955(4) 0.0272(14) Uani 1.00 1 d .
C(34) C 0.5929(5) 0.6515(4) 0.1629(5) 0.0360(17) Uani 1.00 1 d .
C(35) C 0.5591(6) 0.6673(5) 0.2529(5) 0.0442(18) Uani 1.00 1 d .
C(36) C 0.5459(7) 0.7695(5) 0.2802(6) 0.057(2) Uani 1.00 1 d .
C(37) C 0.4960(9) 0.7842(6) 0.3631(6) 0.066(2) Uani 1.00 1 d .
C(38) C 0.3696(8) 0.7306(6) 0.3536(6) 0.064(2) Uani 1.00 1 d .
C(39) C 0.3253(9) 0.7284(7) 0.4399(7) 0.073(3) Uani 1.00 1 d .
C(40) C 0.2003(9) 0.6769(8) 0.4332(7) 0.083(3) Uani 1.00 1 d .
C(41) C 0.1599(13) 0.6687(12) 0.5180(10) 0.137(5) Uani 1.00 1 d .
O(1) O 0.2290(8) 0.9218(5) 0.3537(5) 0.106(3) Uani 1.00 1 d .
C(43) C 0.2706(9) 0.9737(7) 0.4231(6) 0.063(2) Uani 1.00 1 d .
C(44) C 0.3752(14) 1.0499(13) 0.4300(11) 0.182(8) Uani 1.00 1 d .
O(2) O 0.3924(9) 0.3518(7) 0.2552(6) 0.140(3) Uani 1.00 1 d .
C(46) C 0.4270(10) 0.3914(8) 0.3265(7) 0.074(3) Uani 1.00 1 d .
C(47) C 0.5031(13) 0.3554(12) 0.3768(11) 0.142(6) Uani 1.00 1 d .
H(1) H 0.0584 0.4997 0.2442 0.052 Uiso 1.00 1 c R
H(2) H -0.0394 0.5236 0.3621 0.062 Uiso 1.00 1 c R
H(3) H -0.2340 0.4516 0.3453 0.076 Uiso 1.00 1 c R
H(4) H -0.3283 0.3581 0.2133 0.058 Uiso 1.00 1 c R
H(5) H -0.4093 0.2667 0.0714 0.049 Uiso 1.00 1 c R
H(6) H -0.4587 0.1848 -0.0715 0.055 Uiso 1.00 1 c R
H(7) H -0.3195 0.1823 -0.1655 0.049 Uiso 1.00 1 c R
H(8) H -0.1647 0.1990 -0.2377 0.043 Uiso 1.00 1 c R
H(9) H -0.0013 0.2345 -0.3088 0.044 Uiso 1.00 1 c R
H(10) H 0.1659 0.3466 -0.2321 0.040 Uiso 1.00 1 c R
H(11) H 0.1743 0.4043 -0.0853 0.027 Uiso 1.00 1 c R
H(12) H 0.2250 0.2429 0.1659 0.043 Uiso 1.00 1 c R
H(13) H 0.1654 0.2878 0.2997 0.062 Uiso 1.00 1 c R
H(14) H -0.0265 0.2445 0.3113 0.056 Uiso 1.00 1 c R
H(15) H -0.1569 0.1633 0.1907 0.058 Uiso 1.00 1 c R
H(16) H -0.2759 0.0690 0.0636 0.055 Uiso 1.00 1 c R
H(17) H -0.3677 -0.0163 -0.0747 0.052 Uiso 1.00 1 c R
H(18) H -0.2658 -0.0363 -0.1898 0.054 Uiso 1.00 1 c R
H(19) H -0.1394 -0.0421 -0.2905 0.053 Uiso 1.00 1 c R
H(20) H 0.0008 -0.0367 -0.3838 0.060 Uiso 1.00 1 c R
H(21) H 0.1896 0.0439 -0.3261 0.062 Uiso 1.00 1 c R
H(22) H 0.2369 0.1136 -0.1822 0.047 Uiso 1.00 1 c R
H(23) H 0.6671 0.6992 0.1621 0.043 Uiso 1.00 1 c R
H(24) H 0.5370 0.6630 0.1222 0.043 Uiso 1.00 1 c R
H(25) H 0.6172 0.6602 0.2943 0.053 Uiso 1.00 1 c R
H(26) H 0.4867 0.6174 0.2546 0.053 Uiso 1.00 1 c R
H(27) H 0.6208 0.8192 0.2857 0.068 Uiso 1.00 1 c R
H(28) H 0.4965 0.7802 0.2335 0.068 Uiso 1.00 1 c R
H(29) H 0.5097 0.8552 0.3849 0.079 Uiso 1.00 1 c R
H(30) H 0.5361 0.7609 0.4068 0.079 Uiso 1.00 1 c R
H(31) H 0.3281 0.7634 0.3199 0.077 Uiso 1.00 1 c R
H(32) H 0.3544 0.6627 0.3207 0.077 Uiso 1.00 1 c R
H(33) H 0.3666 0.6952 0.4737 0.089 Uiso 1.00 1 c R
H(34) H 0.3415 0.7962 0.4733 0.089 Uiso 1.00 1 c R
H(35) H 0.1588 0.7127 0.4038 0.099 Uiso 1.00 1 c R
H(36) H 0.1834 0.6103 0.3962 0.099 Uiso 1.00 1 c R
H(37) H 0.1650 0.6068 0.5321 0.170 Uiso 1.00 1 c R
H(38) H 0.0800 0.6665 0.5140 0.170 Uiso 1.00 1 c R
H(39) H 0.2050 0.7233 0.5622 0.170 Uiso 1.00 1 c R
H(43) H 0.3628 1.1082 0.4215 0.220 Uiso 1.00 1 c R
H(44) H 0.4230 1.0275 0.3893 0.220 Uiso 1.00 1 c R
H(45) H 0.4133 1.0586 0.4897 0.220 Uiso 1.00 1 c R
H(49) H 0.5809 0.3915 0.3712 0.167 Uiso 1.00 1 c R
H(50) H 0.4890 0.2856 0.3541 0.167 Uiso 1.00 1 c R
H(51) H 0.4890 0.3674 0.4362 0.167 Uiso 1.00 1 c R
H(40) H 0.4430 0.5333 0.3603 0.178 Uiso 1.00 1 c R
H(41) H 0.3913 0.4719 0.4297 0.178 Uiso 1.00 1 c R
H(42) H 0.3146 0.4640 0.3422 0.178 Uiso 1.00 1 c R
H(46) H 0.1725 1.0097 0.5080 0.139 Uiso 1.00 1 c R
H(47) H 0.2813 0.9898 0.5503 0.139 Uiso 1.00 1 c R
H(48) H 0.1765 0.9000 0.4992 0.139 Uiso 1.00 1 c R

loop_
_atom_site_aniso_label
_atom_site_aniso_U_11
_atom_site_aniso_U_22
_atom_site_aniso_U_33
_atom_site_aniso_U_12
_atom_site_aniso_U_13
_atom_site_aniso_U_23
Pt(1) 0.01536(14) 0.02178(13) 0.04067(18) 0.00732(10) 0.00286(12) 0.00990(11)
Pt(2) 0.01963(14) 0.01921(13) 0.04260(18) 0.00511(10) 0.00333(12) 0.01041(11)
S(1) 0.0181(8) 0.0220(7) 0.0499(11) 0.0070(6) -0.0020(8) 0.0036(7)
S(2) 0.0205(8) 0.0213(7) 0.0522(11) 0.0073(6) 0.0037(8) 0.0053(7)
S(3) 0.0145(8) 0.0315(8) 0.0502(12) 0.0026(6) -0.0013(8) 0.0059(7)
P(1) 0.0303(12) 0.0441(11) 0.0799(18) 0.0090(8) 0.0169(12) 0.0148(11)
P(2) 0.0449(15) 0.0783(15) 0.0438(14) 0.0101(12) 0.0051(12) 0.0028(12)
F(1) 0.056(5) 0.418(14) 0.063(5) 0.023(7) -0.011(4) 0.026(7)
F(2) 0.070(4) 0.088(3) 0.161(6) 0.050(3) 0.045(4) 0.042(4)
F(3) 0.060(4) 0.070(3) 0.159(7) -0.011(2) 0.026(4) 0.017(3)
F(4) 0.084(6) 0.407(14) 0.115(7) 0.104(8) 0.055(5) 0.142(8)
F(5) 0.073(5) 0.099(4) 0.292(12) 0.050(4) 0.075(6) 0.044(5)
F(6) 0.072(5) 0.061(3) 0.366(14) 0.004(3) 0.077(7) 0.046(5)
F(7) 0.118(6) 0.182(6) 0.096(5) 0.067(5) 0.021(5) 0.068(5)
F(8) 0.352(15) 0.137(6) 0.100(6) 0.144(8) 0.126(8) 0.035(4)
F(9) 0.064(5) 0.248(9) 0.235(11) -0.038(5) -0.020(6) 0.172(9)
F(10) 0.139(7) 0.111(5) 0.130(7) 0.035(4) 0.005(5) 0.062(4)
F(11) 0.208(12) 0.243(10) 0.109(7) 0.114(9) 0.027(7) -0.026(6)
F(12) 0.084(7) 0.142(6) 0.290(14) -0.014(5) -0.047(8) -0.002(7)
C(42) 0.150(15) 0.115(10) 0.098(11) 0.061(10) 0.028(10) 0.027(8)
C(45) 0.153(16) 0.110(10) 0.217(19) 0.042(10) 0.105(15) 0.091(11)
N(1) 0.034(3) 0.033(2) 0.040(3) 0.017(2) 0.013(3) 0.017(2)
N(2) 0.037(3) 0.013(2) 0.045(3) 0.004(2) 0.013(3) 0.007(2)
N(3) 0.018(2) 0.023(2) 0.033(3) 0.007(2) -0.002(2) 0.008(2)
N(4) 0.039(3) 0.028(2) 0.035(3) 0.014(2) 0.015(3) 0.018(2)
N(5) 0.026(3) 0.022(2) 0.087(5) 0.009(2) 0.024(3) 0.034(3)
N(6) 0.028(3) 0.018(2) 0.050(3) 0.011(2) -0.001(2) 0.010(2)
N(7) 0.019(2) 0.019(2) 0.032(3) 0.0006(19) -0.003(2) 0.006(2)
N(8) 0.018(2) 0.025(2) 0.039(3) 0.008(2) 0.001(2) 0.005(2)
N(9) 0.016(2) 0.023(2) 0.039(3) 0.006(2) 0.002(2) 0.007(2)
C(1) 0.057(5) 0.042(4) 0.040(4) 0.025(3) 0.014(4) 0.013(3)
C(2) 0.061(6) 0.053(4) 0.047(5) 0.026(4) 0.012(4) 0.013(4)
C(3) 0.070(7) 0.078(6) 0.070(7) 0.042(5) 0.040(6) 0.039(5)
C(4) 0.050(5) 0.045(4) 0.058(6) 0.021(3) 0.019(4) 0.021(4)
C(5) 0.031(4) 0.031(3) 0.058(5) 0.019(3) 0.014(3) 0.022(3)
C(6) 0.022(3) 0.041(3) 0.062(5) 0.017(3) 0.016(3) 0.027(3)
C(7) 0.026(4) 0.036(3) 0.070(6) 0.011(3) 0.018(4) 0.022(3)
C(8) 0.016(3) 0.044(4) 0.077(6) 0.003(3) -0.001(4) 0.028(4)
C(9) 0.025(3) 0.030(3) 0.068(5) 0.009(2) -0.004(3) 0.020(3)
C(10) 0.015(3) 0.024(3) 0.064(5) 0.005(2) -0.001(3) 0.023(3)
C(11) 0.028(3) 0.021(2) 0.043(4) 0.010(2) -0.008(3) 0.009(2)
C(12) 0.025(3) 0.026(3) 0.053(5) 0.003(2) -0.006(3) 0.006(3)
C(13) 0.042(4) 0.040(3) 0.030(4) 0.018(3) -0.004(3) 0.004(3)
C(14) 0.025(3) 0.046(3) 0.034(4) 0.013(3) 0.006(3) 0.019(3)
C(15) 0.011(2) 0.032(3) 0.019(3) -0.003(2) -0.002(2) 0.012(2)
C(16) 0.032(4) 0.028(3) 0.043(4) 0.000(2) 0.005(3) 0.012(3)
C(17) 0.059(6) 0.048(4) 0.044(5) 0.007(4) 0.013(4) 0.016(3)
C(18) 0.052(5) 0.046(4) 0.050(5) 0.014(3) 0.021(4) 0.023(3)
C(19) 0.041(5) 0.042(4) 0.074(6) 0.021(3) 0.028(5) 0.029(4)
C(20) 0.037(4) 0.031(3) 0.051(5) 0.016(3) 0.021(4) 0.024(3)
C(21) 0.036(4) 0.028(3) 0.052(4) 0.019(3) 0.017(3) 0.026(3)
C(22) 0.027(4) 0.039(3) 0.091(7) 0.022(3) 0.025(4) 0.039(4)
C(23) 0.017(3) 0.032(3) 0.082(6) 0.007(2) -0.002(4) 0.021(3)
C(24) 0.023(4) 0.039(3) 0.071(6) 0.007(3) -0.006(4) 0.019(3)
C(25) 0.019(3) 0.021(3) 0.070(5) 0.006(2) -0.003(3) 0.024(3)
C(26) 0.026(3) 0.022(3) 0.049(4) 0.002(2) -0.003(3) 0.011(3)
C(27) 0.032(4) 0.034(3) 0.061(5) 0.005(3) -0.011(4) 0.008(3)
C(28) 0.047(5) 0.050(4) 0.043(5) 0.008(3) -0.004(4) 0.003(3)
C(29) 0.050(5) 0.051(4) 0.052(5) 0.012(4) 0.013(4) 0.011(4)
C(30) 0.023(3) 0.038(3) 0.053(5) 0.003(3) 0.000(3) 0.013(3)
C(31) 0.024(3) 0.017(2) 0.029(3) 0.007(2) 0.001(2) 0.007(2)
C(32) 0.023(3) 0.024(2) 0.026(3) 0.007(2) 0.004(2) 0.008(2)
C(33) 0.012(3) 0.028(3) 0.038(4) 0.001(2) -0.003(2) 0.009(2)
C(34) 0.022(3) 0.022(3) 0.058(5) 0.000(2) -0.002(3) 0.006(3)
C(35) 0.038(4) 0.042(4) 0.043(5) 0.005(3) -0.007(3) 0.004(3)
C(36) 0.050(5) 0.050(4) 0.064(6) 0.013(4) 0.005(5) -0.001(4)
C(37) 0.059(6) 0.062(5) 0.069(7) 0.019(4) 0.004(5) -0.003(4)
C(38) 0.055(6) 0.077(6) 0.062(6) 0.034(5) 0.001(5) -0.000(4)
C(39) 0.059(7) 0.098(7) 0.074(8) 0.038(6) -0.001(6) 0.025(6)
C(40) 0.055(7) 0.117(8) 0.080(8) 0.033(6) 0.016(6) 0.018(6)
C(41) 0.090(11) 0.221(15) 0.126(13) 0.046(11) 0.017(10) 0.105(12)
O(1) 0.146(8) 0.092(5) 0.072(5) 0.065(5) -0.047(5) -0.028(4)
C(43) 0.053(6) 0.081(6) 0.052(6) 0.033(5) -0.008(5) -0.009(5)
C(44) 0.092(13) 0.237(18) 0.120(14) -0.031(12) 0.028(11) -0.074(12)
O(2) 0.126(9) 0.162(8) 0.082(7) -0.024(6) -0.017(6) 0.027(6)
C(46) 0.061(7) 0.098(8) 0.047(6) -0.007(6) 0.008(5) 0.023(6)
C(47) 0.091(11) 0.233(17) 0.143(15) 0.085(12) 0.046(11) 0.076(13)

loop_
_atom_type_symbol
_atom_type_description
_atom_type_scat_dispersion_real
_atom_type_scat_dispersion_imag
_atom_type_scat_source
C C 0.003 0.002
;
International Tables for Crystallography
(1992, Vol. C, Tables 4.2.6.8 and 6.1.1.4)
;
H H 0.000 0.000
;
International Tables for Crystallography
(1992, Vol. C, Table 6.1.1.4)
;
F F 0.017 0.010
;
International Tables for Crystallography
(1992, Vol. C, Tables 4.2.6.8 and 6.1.1.4)
;
N N 0.006 0.003
;
International Tables for Crystallography
(1992, Vol. C, Tables 4.2.6.8 and 6.1.1.4)
;
O O 0.011 0.006
;
International Tables for Crystallography
(1992, Vol. C, Tables 4.2.6.8 and 6.1.1.4)
;
P P 0.102 0.094
;
International Tables for Crystallography
(1992, Vol. C, Tables 4.2.6.8 and 6.1.1.4)
;
Pt Pt -1.703 8.390
;
International Tables for Crystallography
(1992, Vol. C, Tables 4.2.6.8 and 6.1.1.4)
;
S S 0.125 0.123
;
International Tables for Crystallography
(1992, Vol. C, Tables 4.2.6.8 and 6.1.1.4)
;

loop_
_geom_angle_atom_site_label_1
_geom_angle_atom_site_label_2
_geom_angle_atom_site_label_3
_geom_angle
_geom_angle_publ_flag
S(1) Pt(1) N(1) 96.16(15) yes
S(1) Pt(1) N(2) 173.21(17) yes
S(1) Pt(1) N(3) 102.52(14) yes
N(1) Pt(1) N(2) 81.1(2) yes
N(1) Pt(1) N(3) 161.1(2) yes
N(2) Pt(1) N(3) 80.0(2) yes
S(2) Pt(2) N(4) 100.33(17) yes
S(2) Pt(2) N(5) 176.68(17) yes
S(2) Pt(2) N(6) 97.82(17) yes
N(4) Pt(2) N(5) 82.2(2) yes
N(4) Pt(2) N(6) 161.8(2) yes
N(5) Pt(2) N(6) 79.6(2) yes
Pt(1) S(1) C(31) 110.30(17) yes
Pt(2) S(2) C(32) 103.1(2) yes
C(33) S(3) C(34) 101.3(3) yes
F(1) P(1) F(2) 91.8(5) yes
F(1) P(1) F(3) 90.4(4) yes
F(1) P(1) F(4) 177.4(7) yes
F(1) P(1) F(5) 95.0(6) yes
F(1) P(1) F(6) 97.2(5) yes
F(2) P(1) F(3) 92.4(3) yes
F(2) P(1) F(4) 86.1(5) yes
F(2) P(1) F(5) 173.1(5) yes
F(2) P(1) F(6) 88.6(3) yes
F(3) P(1) F(4) 88.0(4) yes
F(3) P(1) F(5) 86.1(3) yes
F(3) P(1) F(6) 172.3(5) yes
F(4) P(1) F(5) 87.0(5) yes
F(4) P(1) F(6) 84.4(5) yes
F(5) P(1) F(6) 92.0(3) yes
F(7) P(2) F(8) 88.5(4) yes
F(7) P(2) F(9) 88.6(5) yes
F(7) P(2) F(10) 178.9(3) yes
F(7) P(2) F(11) 89.9(5) yes
F(7) P(2) F(12) 90.5(5) yes
F(8) P(2) F(9) 97.4(5) yes
F(8) P(2) F(10) 91.0(4) yes
F(8) P(2) F(11) 173.3(6) yes
F(8) P(2) F(12) 90.6(6) yes
F(9) P(2) F(10) 90.5(5) yes
F(9) P(2) F(11) 89.0(5) yes
F(9) P(2) F(12) 171.9(6) yes
F(10) P(2) F(11) 90.7(5) yes
F(10) P(2) F(12) 90.5(5) yes
F(11) P(2) F(12) 82.9(6) yes
Pt(1) N(1) C(1) 127.5(5) yes
Pt(1) N(1) C(5) 113.5(4) yes
C(1) N(1) C(5) 119.0(7) yes
Pt(1) N(2) C(6) 116.0(4) yes
Pt(1) N(2) C(10) 118.7(5) yes
C(6) N(2) C(10) 125.0(5) yes
Pt(1) N(3) C(11) 112.0(4) yes
Pt(1) N(3) C(15) 129.1(3) yes
C(11) N(3) C(15) 118.8(5) yes
Pt(2) N(4) C(16) 128.5(5) yes
Pt(2) N(4) C(20) 113.0(4) yes
C(16) N(4) C(20) 118.5(6) yes
Pt(2) N(5) C(21) 114.0(4) yes
Pt(2) N(5) C(25) 118.7(5) yes
C(21) N(5) C(25) 127.2(6) yes
Pt(2) N(6) C(26) 114.0(5) yes
Pt(2) N(6) C(30) 128.8(4) yes
C(26) N(6) C(30) 117.1(6) yes
C(31) N(7) C(32) 113.4(4) yes
C(32) N(8) C(33) 113.2(5) yes
C(31) N(9) C(33) 113.7(4) yes
N(1) C(1) C(2) 121.9(7) yes
C(1) C(2) C(3) 118.6(7) yes
C(2) C(3) C(4) 120.2(10) yes
C(3) C(4) C(5) 119.7(8) yes
N(1) C(5) C(4) 120.5(6) yes
N(1) C(5) C(6) 115.2(7) yes
C(4) C(5) C(6) 124.4(6) yes
N(2) C(6) C(5) 114.1(5) yes
N(2) C(6) C(7) 116.9(6) yes
C(5) C(6) C(7) 129.0(7) yes
C(6) C(7) C(8) 119.3(7) yes
C(7) C(8) C(9) 121.6(6) yes
C(8) C(9) C(10) 116.3(6) yes
N(2) C(10) C(9) 120.8(7) yes
N(2) C(10) C(11) 113.1(5) yes
C(9) C(10) C(11) 126.0(6) yes
N(3) C(11) C(10) 115.9(6) yes
N(3) C(11) C(12) 120.3(6) yes
C(10) C(11) C(12) 123.7(5) yes
C(11) C(12) C(13) 120.3(5) yes
C(12) C(13) C(14) 118.5(6) yes
C(13) C(14) C(15) 119.5(6) yes
N(3) C(15) C(14) 122.4(5) yes
N(4) C(16) C(17) 121.9(7) yes
C(16) C(17) C(18) 118.9(7) yes
C(17) C(18) C(19) 120.2(8) yes
C(18) C(19) C(20) 120.0(8) yes
N(4) C(20) C(19) 120.6(6) yes
N(4) C(20) C(21) 114.1(6) yes
C(19) C(20) C(21) 125.3(7) yes
N(5) C(21) C(20) 116.7(6) yes
N(5) C(21) C(22) 115.5(6) yes
C(20) C(21) C(22) 127.8(7) yes
C(21) C(22) C(23) 118.5(8) yes
C(22) C(23) C(24) 121.8(6) yes
C(23) C(24) C(25) 117.5(7) yes
N(5) C(25) C(24) 119.5(8) yes
N(5) C(25) C(26) 114.2(6) yes
C(24) C(25) C(26) 126.3(7) yes
N(6) C(26) C(25) 113.2(6) yes
N(6) C(26) C(27) 122.0(7) yes
C(25) C(26) C(27) 124.8(6) yes
C(26) C(27) C(28) 119.6(6) yes
C(27) C(28) C(29) 118.0(7) yes
C(28) C(29) C(30) 120.8(8) yes
N(6) C(30) C(29) 122.5(6) yes
S(1) C(31) N(7) 118.3(4) yes
S(1) C(31) N(9) 115.2(4) yes
N(7) C(31) N(9) 126.5(6) yes
S(2) C(32) N(7) 117.4(3) yes
S(2) C(32) N(8) 116.5(5) yes
N(7) C(32) N(8) 126.1(4) yes
S(3) C(33) N(8) 113.8(5) yes
S(3) C(33) N(9) 119.1(3) yes
N(8) C(33) N(9) 127.1(5) yes
S(3) C(34) C(35) 113.3(5) yes
C(34) C(35) C(36) 111.3(6) yes
C(35) C(36) C(37) 113.8(7) yes
C(36) C(37) C(38) 113.1(7) yes
C(37) C(38) C(39) 112.5(8) yes
C(38) C(39) C(40) 114.1(8) yes
C(39) C(40) C(41) 113.4(10) yes
C(42) C(43) O(1) 124.7(10) yes
C(42) C(43) C(44) 115.9(10) yes
O(1) C(43) C(44) 119.4(11) yes
C(45) C(46) O(2) 120.9(14) yes
C(45) C(46) C(47) 119.4(12) yes
O(2) C(46) C(47) 119.6(13) yes
C(43) C(42) H(46) 109.7 no
C(43) C(42) H(47) 109.2 no
C(43) C(42) H(48) 109.7 no
H(46) C(42) H(47) 109.2 no
H(46) C(42) H(48) 109.8 no
H(47) C(42) H(48) 109.2 no
C(46) C(45) H(40) 109.6 no
C(46) C(45) H(41) 109.3 no
C(46) C(45) H(42) 109.9 no
H(40) C(45) H(41) 108.9 no
H(40) C(45) H(42) 109.7 no
H(41) C(45) H(42) 109.4 no
N(1) C(1) H(1) 119.0 no
C(2) C(1) H(1) 119.1 no
C(1) C(2) H(2) 120.1 no
C(3) C(2) H(2) 121.2 no
C(2) C(3) H(3) 119.5 no
C(4) C(3) H(3) 120.3 no
C(3) C(4) H(4) 120.1 no
C(5) C(4) H(4) 120.2 no
C(6) C(7) H(5) 120.2 no
C(8) C(7) H(5) 120.5 no
C(7) C(8) H(6) 119.5 no
C(9) C(8) H(6) 118.9 no
C(8) C(9) H(7) 121.7 no
C(10) C(9) H(7) 122.0 no
C(11) C(12) H(8) 119.7 no
C(13) C(12) H(8) 120.0 no
C(12) C(13) H(9) 120.7 no
C(14) C(13) H(9) 120.9 no
C(13) C(14) H(10) 120.2 no
C(15) C(14) H(10) 120.3 no
N(3) C(15) H(11) 118.8 no
C(14) C(15) H(11) 118.8 no
N(4) C(16) H(12) 119.1 no
C(17) C(16) H(12) 119.1 no
C(16) C(17) H(13) 120.9 no
C(18) C(17) H(13) 120.2 no
C(17) C(18) H(14) 120.0 no
C(19) C(18) H(14) 119.8 no
C(18) C(19) H(15) 120.0 no
C(20) C(19) H(15) 120.0 no
C(21) C(22) H(16) 120.2 no
C(23) C(22) H(16) 121.3 no
C(22) C(23) H(17) 119.3 no
C(24) C(23) H(17) 118.9 no
C(23) C(24) H(18) 121.2 no
C(25) C(24) H(18) 121.2 no
C(26) C(27) H(19) 120.2 no
C(28) C(27) H(19) 120.2 no
C(27) C(28) H(20) 120.8 no
C(29) C(28) H(20) 121.3 no
C(28) C(29) H(21) 119.7 no
C(30) C(29) H(21) 119.5 no
N(6) C(30) H(22) 118.4 no
C(29) C(30) H(22) 119.1 no
S(3) C(34) H(23) 108.6 no
S(3) C(34) H(24) 108.4 no
C(35) C(34) H(23) 109.4 no
C(35) C(34) H(24) 109.2 no
H(23) C(34) H(24) 107.9 no
C(34) C(35) H(25) 109.5 no
C(34) C(35) H(26) 109.5 no
C(36) C(35) H(25) 109.0 no
C(36) C(35) H(26) 109.0 no
H(25) C(35) H(26) 108.4 no
C(35) C(36) H(27) 108.9 no
C(35) C(36) H(28) 108.7 no
C(37) C(36) H(27) 109.4 no
C(37) C(36) H(28) 108.6 no
H(27) C(36) H(28) 107.2 no
C(36) C(37) H(29) 109.0 no
C(36) C(37) H(30) 108.7 no
C(38) C(37) H(29) 109.4 no
C(38) C(37) H(30) 109.3 no
H(29) C(37) H(30) 107.2 no
C(37) C(38) H(31) 109.2 no
C(37) C(38) H(32) 109.3 no
C(39) C(38) H(31) 108.9 no
C(39) C(38) H(32) 109.3 no
H(31) C(38) H(32) 107.6 no
C(38) C(39) H(33) 109.0 no
C(38) C(39) H(34) 109.5 no
C(40) C(39) H(33) 108.5 no
C(40) C(39) H(34) 108.5 no
H(33) C(39) H(34) 106.9 no
C(39) C(40) H(35) 108.8 no
C(39) C(40) H(36) 108.3 no
C(41) C(40) H(35) 109.2 no
C(41) C(40) H(36) 109.5 no
H(35) C(40) H(36) 107.4 no
C(40) C(41) H(37) 109.1 no
C(40) C(41) H(38) 109.0 no
C(40) C(41) H(39) 110.3 no
H(37) C(41) H(38) 108.2 no
H(37) C(41) H(39) 109.8 no
H(38) C(41) H(39) 110.5 no
C(43) C(44) H(43) 111.0 no
C(43) C(44) H(44) 109.3 no
C(43) C(44) H(45) 105.4 no
H(43) C(44) H(44) 112.6 no
H(43) C(44) H(45) 110.8 no
H(44) C(44) H(45) 107.4 no
C(46) C(47) H(49) 107.9 no
C(46) C(47) H(50) 109.7 no
C(46) C(47) H(51) 107.9 no
H(49) C(47) H(50) 109.6 no
H(49) C(47) H(51) 110.8 no
H(50) C(47) H(51) 110.8 no

loop_
_geom_bond_atom_site_label_1
_geom_bond_atom_site_label_2
_geom_bond_distance
_geom_bond_publ_flag
Pt(1) S(1) 2.3050(14) yes
Pt(1) N(1) 2.033(6) yes
Pt(1) N(2) 1.980(5) yes
Pt(1) N(3) 2.034(5) yes
Pt(2) S(2) 2.3112(16) yes
Pt(2) N(4) 2.037(6) yes
Pt(2) N(5) 1.998(6) yes
Pt(2) N(6) 2.004(5) yes
S(1) C(31) 1.751(7) yes
S(2) C(32) 1.734(5) yes
S(3) C(33) 1.748(5) yes
S(3) C(34) 1.808(6) yes
P(1) F(1) 1.490(9) yes
P(1) F(2) 1.559(7) yes
P(1) F(3) 1.551(5) yes
P(1) F(4) 1.606(9) yes
P(1) F(5) 1.559(8) yes
P(1) F(6) 1.536(6) yes
P(2) F(7) 1.577(9) yes
P(2) F(8) 1.475(9) yes
P(2) F(9) 1.508(7) yes
P(2) F(10) 1.541(9) yes
P(2) F(11) 1.573(10) yes
P(2) F(12) 1.525(8) yes
C(42) C(43) 1.427(19) yes
C(45) C(46) 1.44(2) yes
N(1) C(1) 1.327(9) yes
N(1) C(5) 1.370(9) yes
N(2) C(6) 1.366(10) yes
N(2) C(10) 1.289(9) yes
N(3) C(11) 1.371(7) yes
N(3) C(15) 1.361(8) yes
N(4) C(16) 1.335(8) yes
N(4) C(20) 1.396(10) yes
N(5) C(21) 1.367(11) yes
N(5) C(25) 1.265(10) yes
N(6) C(26) 1.390(8) yes
N(6) C(30) 1.353(10) yes
N(7) C(31) 1.356(6) yes
N(7) C(32) 1.352(9) yes
N(8) C(32) 1.338(7) yes
N(8) C(33) 1.354(7) yes
N(9) C(31) 1.326(7) yes
N(9) C(33) 1.330(9) yes
C(1) C(2) 1.394(13) yes
C(2) C(3) 1.364(14) yes
C(3) C(4) 1.355(12) yes
C(4) C(5) 1.383(12) yes
C(5) C(6) 1.469(10) yes
C(6) C(7) 1.403(9) yes
C(7) C(8) 1.365(12) yes
C(8) C(9) 1.411(12) yes
C(9) C(10) 1.397(8) yes
C(10) C(11) 1.474(10) yes
C(11) C(12) 1.386(10) yes
C(12) C(13) 1.409(11) yes
C(13) C(14) 1.373(9) yes
C(14) C(15) 1.380(9) yes
C(16) C(17) 1.391(12) yes
C(17) C(18) 1.366(13) yes
C(18) C(19) 1.368(11) yes
C(19) C(20) 1.363(12) yes
C(20) C(21) 1.466(9) yes
C(21) C(22) 1.396(10) yes
C(22) C(23) 1.390(11) yes
C(23) C(24) 1.367(13) yes
C(24) C(25) 1.392(9) yes
C(25) C(26) 1.492(11) yes
C(26) C(27) 1.365(10) yes
C(27) C(28) 1.399(13) yes
C(28) C(29) 1.380(12) yes
C(29) C(30) 1.359(11) yes
C(34) C(35) 1.514(11) yes
C(35) C(36) 1.538(11) yes
C(36) C(37) 1.502(14) yes
C(37) C(38) 1.526(14) yes
C(38) C(39) 1.515(16) yes
C(39) C(40) 1.509(15) yes
C(40) C(41) 1.48(2) yes
O(1) C(43) 1.204(11) yes
C(43) C(44) 1.432(18) yes
O(2) C(46) 1.163(14) yes
C(46) C(47) 1.47(2) yes
C(42) H(46) 0.978 no
C(42) H(47) 0.985 no
C(42) H(48) 0.979 no
C(45) H(40) 0.982 no
C(45) H(41) 0.985 no
C(45) H(42) 0.976 no
C(1) H(1) 0.947 no
C(2) H(2) 0.952 no
C(3) H(3) 0.947 no
C(4) H(4) 0.954 no
C(7) H(5) 0.952 no
C(8) H(6) 0.948 no
C(9) H(7) 0.953 no
C(12) H(8) 0.949 no
C(13) H(9) 0.949 no
C(14) H(10) 0.947 no
C(15) H(11) 0.947 no
C(16) H(12) 0.953 no
C(17) H(13) 0.954 no
C(18) H(14) 0.950 no
C(19) H(15) 0.948 no
C(22) H(16) 0.954 no
C(23) H(17) 0.951 no
C(24) H(18) 0.951 no
C(27) H(19) 0.949 no
C(28) H(20) 0.947 no
C(29) H(21) 0.947 no
C(30) H(22) 0.952 no
C(34) H(23) 0.987 no
C(34) H(24) 0.991 no
C(35) H(25) 0.987 no
C(35) H(26) 0.989 no
C(36) H(27) 0.990 no
C(36) H(28) 0.997 no
C(37) H(29) 0.993 no
C(37) H(30) 0.994 no
C(38) H(31) 0.994 no
C(38) H(32) 0.991 no
C(39) H(33) 0.997 no
C(39) H(34) 0.991 no
C(40) H(35) 0.988 no
C(40) H(36) 0.997 no
C(41) H(37) 0.991 no
C(41) H(38) 0.985 no
C(41) H(39) 0.964 no
C(44) H(43) 0.942 no
C(44) H(44) 0.983 no
C(44) H(45) 1.002 no
C(47) H(49) 0.979 no
C(47) H(50) 0.978 no
C(47) H(51) 0.966 no

loop_
_geom_contact_atom_site_label_1
_geom_contact_atom_site_label_2
_geom_contact_distance
_geom_contact_site_symmetry_2
Pt(1) N(7) 3.338(5) .
Pt(1) C(1) 3.029(8) .
Pt(1) C(5) 2.869(8) .
Pt(1) C(6) 2.857(7) .
Pt(1) C(10) 2.835(6) .
Pt(1) C(11) 2.847(6) .
Pt(1) C(15) 3.079(6) .
Pt(1) C(31) 3.344(6) .
Pt(2) N(5) 3.547(6) 2_555
Pt(2) N(7) 3.066(3) .
Pt(2) C(16) 3.052(7) .
Pt(2) C(20) 2.883(8) .
Pt(2) C(21) 2.842(8) .
Pt(2) C(21) 3.534(7) 2_555
Pt(2) C(25) 2.832(6) .
Pt(2) C(26) 2.867(6) .
Pt(2) C(30) 3.042(8) .
Pt(2) C(32) 3.188(5) .
S(1) N(1) 3.233(6) .
S(1) N(2) 3.396(6) 2_565
S(1) N(3) 3.388(4) .
S(1) N(3) 3.580(6) 2_565
S(1) N(7) 2.676(5) .
S(1) N(9) 2.608(5) .
S(1) C(1) 3.335(9) .
S(1) C(10) 3.315(7) 2_565
S(1) C(11) 3.449(7) 2_565
S(2) N(4) 3.344(6) .
S(2) N(6) 3.259(5) .
S(2) N(7) 2.645(5) .
S(2) N(8) 2.621(4) .
S(2) C(16) 3.505(8) .
S(2) C(22) 3.517(7) 2_555
S(2) C(23) 3.319(8) 2_555
S(2) C(30) 3.401(7) .
S(3) N(8) 2.608(4) .
S(3) N(9) 2.662(5) .
S(3) C(15) 3.566(6) 2_665
S(3) C(33) 3.561(7) 2_665
S(3) C(35) 2.779(8) .
F(1) F(2) 2.191(11) .
F(1) F(3) 2.158(9) .
F(1) F(4) 3.096(12) .
F(1) F(5) 2.248(14) .
F(1) F(6) 2.270(14) .
F(1) C(44) 3.30(2) 1_545
F(2) F(1) 2.191(11) .
F(2) F(3) 2.245(9) .
F(2) F(4) 2.162(13) .
F(2) F(5) 3.113(10) .
F(2) F(6) 2.161(8) .
F(2) C(19) 3.451(9) 1_655
F(2) C(22) 3.510(12) 1_655
F(2) C(29) 3.115(12) 2_655
F(2) C(30) 2.933(11) 2_655
F(3) F(1) 2.158(9) .
F(3) F(2) 2.245(9) .
F(3) F(4) 2.194(13) .
F(3) F(5) 2.124(8) .
F(3) F(6) 3.080(7) .
F(3) C(8) 3.399(9) 2_555
F(3) C(9) 3.195(7) 2_555
F(3) C(23) 3.406(11) 2_555
F(3) C(24) 3.509(11) 2_555
F(4) F(1) 3.096(12) .
F(4) F(2) 2.162(13) .
F(4) F(3) 2.194(13) .
F(4) F(5) 2.180(13) .
F(4) F(6) 2.112(11) .
F(4) C(7) 3.497(14) 1_655
F(4) C(22) 3.267(13) 1_655
F(4) C(23) 3.269(11) 2_555
F(5) F(1) 2.248(14) .
F(5) F(2) 3.113(10) .
F(5) F(3) 2.124(8) .
F(5) F(4) 2.180(13) .
F(5) F(6) 2.227(10) .
F(5) C(23) 3.472(11) 2_555
F(5) C(24) 3.360(9) 2_555
F(6) F(1) 2.270(14) .
F(6) F(2) 2.161(8) .
F(6) F(3) 3.080(7) .
F(6) F(4) 2.112(11) .
F(6) F(5) 2.227(10) .
F(6) C(4) 3.115(10) 1_655
F(6) C(5) 3.540(11) 1_655
F(6) C(19) 3.223(12) 1_655
F(7) F(8) 2.131(11) .
F(7) F(9) 2.156(12) .
F(7) F(10) 3.118(12) .
F(7) F(11) 2.227(15) .
F(7) F(12) 2.204(12) .
F(7) C(17) 3.305(11) 2_666
F(7) C(18) 3.467(10) 2_666
F(8) F(7) 2.131(11) .
F(8) F(9) 2.242(15) .
F(8) F(10) 2.152(13) .
F(8) F(11) 3.043(14) .
F(8) F(12) 2.132(11) .
F(8) C(2) 3.134(13) 1_655
F(8) C(3) 3.268(11) 1_655
F(8) C(13) 3.259(12) 2_665
F(8) C(14) 3.295(11) 2_665
F(9) F(7) 2.156(12) .
F(9) F(8) 2.242(15) .
F(9) F(10) 2.165(12) .
F(9) F(11) 2.161(12) .
F(9) F(12) 3.026(11) .
F(10) F(7) 3.118(12) .
F(10) F(8) 2.152(13) .
F(10) F(9) 2.165(12) .
F(10) F(11) 2.215(12) .
F(10) F(12) 2.177(14) .
F(10) C(29) 3.457(12) 2_665
F(11) F(7) 2.227(15) .
F(11) F(8) 3.043(14) .
F(11) F(9) 2.161(12) .
F(11) F(10) 2.215(12) .
F(11) F(12) 2.051(16) .
F(11) C(17) 3.415(14) 2_666
F(11) C(27) 3.489(11) 1_666
F(11) C(28) 3.454(11) 1_666
F(12) F(7) 2.204(12) .
F(12) F(8) 2.132(11) .
F(12) F(9) 3.026(11) .
F(12) F(10) 2.177(14) .
F(12) F(11) 2.051(16) .
F(12) C(28) 3.465(12) 1_666
C(42) O(1) 2.332(16) .
C(42) C(44) 2.42(2) .
C(45) O(2) 2.266(19) .
C(45) C(47) 2.51(2) .
N(1) S(1) 3.233(6) .
N(1) N(2) 2.609(7) .
N(1) C(2) 2.379(10) .
N(1) C(3) 2.750(13) .
N(1) C(4) 2.390(11) .
N(1) C(6) 2.397(8) .
N(1) C(15) 3.472(9) 2_565
N(1) C(19) 3.581(10) .
N(2) S(1) 3.396(6) 2_565
N(2) N(1) 2.609(7) .
N(2) N(3) 2.582(8) .
N(2) C(5) 2.380(10) .
N(2) C(7) 2.359(10) .
N(2) C(8) 2.688(8) .
N(2) C(9) 2.336(8) .
N(2) C(11) 2.308(10) .
N(2) C(21) 3.425(9) .
N(2) C(22) 3.596(8) .
N(3) S(1) 3.388(4) .
N(3) S(1) 3.580(6) 2_565
N(3) N(2) 2.582(8) .
N(3) N(7) 3.365(7) .
N(3) C(10) 2.412(8) .
N(3) C(12) 2.391(8) .
N(3) C(13) 2.789(9) .
N(3) C(14) 2.403(9) .
N(4) S(2) 3.344(6) .
N(4) N(5) 2.652(8) .
N(4) N(7) 3.115(7) .
N(4) C(17) 2.383(9) .
N(4) C(18) 2.756(11) .
N(4) C(19) 2.396(11) .
N(4) C(21) 2.402(9) .
N(4) C(25) 3.413(9) 2_555
N(4) C(26) 3.537(9) 2_555
N(4) C(32) 3.582(8) .
N(5) Pt(2) 3.547(6) 2_555
N(5) N(4) 2.652(8) .
N(5) N(6) 2.563(9) .
N(5) C(10) 3.563(10) .
N(5) C(11) 3.450(9) .
N(5) C(20) 2.412(10) .
N(5) C(22) 2.336(11) .
N(5) C(23) 2.648(9) .
N(5) C(24) 2.295(9) .
N(5) C(26) 2.318(11) .
N(5) C(27) 3.599(11) .
N(6) S(2) 3.259(5) .
N(6) N(5) 2.563(9) .
N(6) C(20) 3.540(9) 2_555
N(6) C(25) 2.407(9) .
N(6) C(27) 2.410(9) .
N(6) C(28) 2.793(9) .
N(6) C(29) 2.378(11) .
N(7) Pt(1) 3.338(5) .
N(7) Pt(2) 3.066(3) .
N(7) S(1) 2.676(5) .
N(7) S(2) 2.645(5) .
N(7) N(3) 3.365(7) .
N(7) N(4) 3.115(7) .
N(7) N(8) 2.398(7) .
N(7) N(9) 2.396(5) .
N(7) C(15) 3.097(8) .
N(7) C(16) 3.025(9) .
N(7) C(33) 2.672(7) .
N(8) S(2) 2.621(4) .
N(8) S(3) 2.608(4) .
N(8) N(7) 2.398(7) .
N(8) N(9) 2.403(7) .
N(8) C(7) 3.331(10) 1_655
N(8) C(31) 2.683(9) .
N(8) C(34) 3.515(9) 2_665
N(8) O(2) 3.211(12) .
N(9) S(1) 2.608(5) .
N(9) S(3) 2.662(5) .
N(9) N(7) 2.396(5) .
N(9) N(8) 2.403(7) .
N(9) C(32) 2.688(6) .
N(9) C(34) 2.816(7) .
N(9) C(35) 3.159(7) .
N(9) O(2) 3.580(13) .
C(1) Pt(1) 3.029(8) .
C(1) S(1) 3.335(9) .
C(1) C(3) 2.372(14) .
C(1) C(4) 2.715(12) .
C(1) C(5) 2.324(10) .
C(1) C(14) 3.477(12) 2_565
C(2) F(8) 3.134(13) 1_455
C(2) N(1) 2.379(10) .
C(2) C(4) 2.358(11) .
C(2) C(5) 2.728(10) .
C(2) C(14) 3.504(12) 2_565
C(3) F(8) 3.268(11) 1_455
C(3) N(1) 2.750(13) .
C(3) C(1) 2.372(14) .
C(3) C(5) 2.368(13) .
C(4) F(6) 3.115(10) 1_455
C(4) N(1) 2.390(11) .
C(4) C(1) 2.715(12) .
C(4) C(2) 2.358(11) .
C(4) C(6) 2.523(12) .
C(4) C(7) 3.134(11) .
C(5) Pt(1) 2.869(8) .
C(5) F(6) 3.540(11) 1_455
C(5) N(2) 2.380(10) .
C(5) C(1) 2.324(10) .
C(5) C(2) 2.728(10) .
C(5) C(3) 2.368(13) .
C(5) C(7) 2.593(9) .
C(6) Pt(1) 2.857(7) .
C(6) N(1) 2.397(8) .
C(6) C(4) 2.523(12) .
C(6) C(8) 2.388(9) .
C(6) C(9) 2.791(10) .
C(6) C(10) 2.356(11) .
C(7) F(4) 3.497(14) 1_455
C(7) N(2) 2.359(10) .
C(7) N(8) 3.331(10) 1_455
C(7) C(4) 3.134(11) .
C(7) C(5) 2.593(9) .
C(7) C(9) 2.423(12) .
C(7) C(10) 2.747(11) .
C(8) F(3) 3.399(9) 2_555
C(8) N(2) 2.688(8) .
C(8) C(6) 2.388(9) .
C(8) C(10) 2.385(10) .
C(8) C(23) 3.543(11) .
C(9) F(3) 3.195(7) 2_555
C(9) N(2) 2.336(8) .
C(9) C(6) 2.791(10) .
C(9) C(7) 2.423(12) .
C(9) C(11) 2.558(10) .
C(9) C(12) 3.066(11) .
C(9) C(22) 3.509(12) .
C(9) C(23) 3.258(11) .
C(9) C(24) 3.526(11) .
C(10) Pt(1) 2.835(6) .
C(10) S(1) 3.315(7) 2_565
C(10) N(3) 2.412(8) .
C(10) N(5) 3.563(10) .
C(10) C(6) 2.356(11) .
C(10) C(7) 2.747(11) .
C(10) C(8) 2.385(10) .
C(10) C(12) 2.523(11) .
C(10) C(21) 3.490(11) .
C(10) C(22) 3.530(11) .
C(11) Pt(1) 2.847(6) .
C(11) S(1) 3.449(7) 2_565
C(11) N(2) 2.308(10) .
C(11) N(5) 3.450(9) .
C(11) C(9) 2.558(10) .
C(11) C(13) 2.424(11) .
C(11) C(14) 2.763(10) .
C(11) C(15) 2.351(8) .
C(11) C(25) 3.543(9) .
C(12) N(3) 2.391(8) .
C(12) C(9) 3.066(11) .
C(12) C(10) 2.523(11) .
C(12) C(14) 2.391(9) .
C(12) C(15) 2.726(8) .
C(12) C(25) 3.483(11) .
C(12) C(26) 3.424(10) .
C(12) O(1) 3.012(9) 2_565
C(13) F(8) 3.259(12) 2_665
C(13) N(3) 2.789(9) .
C(13) C(11) 2.424(11) .
C(13) C(15) 2.378(8) .
C(13) O(1) 3.400(9) 2_565
C(14) F(8) 3.295(11) 2_665
C(14) N(3) 2.403(9) .
C(14) C(1) 3.477(12) 2_565
C(14) C(2) 3.504(12) 2_565
C(14) C(11) 2.763(10) .
C(14) C(12) 2.391(9) .
C(15) Pt(1) 3.079(6) .
C(15) S(3) 3.566(6) 2_665
C(15) N(1) 3.472(9) 2_565
C(15) N(7) 3.097(8) .
C(15) C(11) 2.351(8) .
C(15) C(12) 2.726(8) .
C(15) C(13) 2.378(8) .
C(15) C(31) 3.524(8) .
C(16) Pt(2) 3.052(7) .
C(16) S(2) 3.505(8) .
C(16) N(7) 3.025(9) .
C(16) C(18) 2.374(13) .
C(16) C(19) 2.726(11) .
C(16) C(20) 2.347(10) .
C(16) C(32) 3.371(10) .
C(16) O(2) 3.141(11) .
C(17) F(7) 3.305(11) 2_666
C(17) F(11) 3.415(14) 2_666
C(17) N(4) 2.383(9) .
C(17) C(19) 2.370(12) .
C(17) C(20) 2.736(10) .
C(17) C(27) 3.507(11) 2_555
C(17) O(2) 3.369(14) .
C(18) F(7) 3.467(10) 2_666
C(18) N(4) 2.756(11) .
C(18) C(16) 2.374(13) .
C(18) C(20) 2.365(11) .
C(18) C(27) 3.545(12) 2_555
C(18) C(28) 3.546(12) 2_555
C(19) F(2) 3.451(9) 1_455
C(19) F(6) 3.223(12) 1_455
C(19) N(1) 3.581(10) .
C(19) N(4) 2.396(11) .
C(19) C(16) 2.726(11) .
C(19) C(17) 2.370(12) .
C(19) C(21) 2.514(11) .
C(19) C(22) 3.111(11) .
C(20) Pt(2) 2.883(8) .
C(20) N(5) 2.412(10) .
C(20) N(6) 3.540(9) 2_555
C(20) C(16) 2.347(10) .
C(20) C(17) 2.736(10) .
C(20) C(18) 2.365(11) .
C(20) C(22) 2.571(10) .
C(20) C(26) 3.547(11) 2_555
C(21) Pt(2) 2.842(8) .
C(21) Pt(2) 3.534(7) 2_555
C(21) N(2) 3.425(9) .
C(21) N(4) 2.402(9) .
C(21) C(10) 3.490(11) .
C(21) C(19) 2.514(11) .
C(21) C(23) 2.395(9) .
C(21) C(24) 2.778(10) .
C(21) C(25) 2.357(11) .
C(22) S(2) 3.517(7) 2_555
C(22) F(2) 3.510(12) 1_455
C(22) F(4) 3.267(13) 1_455
C(22) N(2) 3.596(8) .
C(22) N(5) 2.336(11) .
C(22) C(9) 3.509(12) .
C(22) C(10) 3.530(11) .
C(22) C(19) 3.111(11) .
C(22) C(20) 2.571(10) .
C(22) C(24) 2.409(12) .
C(22) C(25) 2.743(12) .
C(23) S(2) 3.319(8) 2_555
C(23) F(3) 3.406(11) 2_555
C(23) F(4) 3.269(11) 2_555
C(23) F(5) 3.472(11) 2_555
C(23) N(5) 2.648(9) .
C(23) C(8) 3.543(11) .
C(23) C(9) 3.258(11) .
C(23) C(21) 2.395(9) .
C(23) C(25) 2.359(11) .
C(24) F(3) 3.509(11) 2_555
C(24) F(5) 3.360(9) 2_555
C(24) N(5) 2.295(9) .
C(24) C(9) 3.526(11) .
C(24) C(21) 2.778(10) .
C(24) C(22) 2.409(12) .
C(24) C(26) 2.573(11) .
C(24) C(27) 3.093(12) .
C(25) Pt(2) 2.832(6) .
C(25) N(4) 3.413(9) 2_555
C(25) N(6) 2.407(9) .
C(25) C(11) 3.543(9) .
C(25) C(12) 3.483(11) .
C(25) C(21) 2.357(11) .
C(25) C(22) 2.743(12) .
C(25) C(23) 2.359(11) .
C(25) C(27) 2.532(12) .
C(26) Pt(2) 2.867(6) .
C(26) N(4) 3.537(9) 2_555
C(26) N(5) 2.318(11) .
C(26) C(12) 3.424(10) .
C(26) C(20) 3.547(11) 2_555
C(26) C(24) 2.573(11) .
C(26) C(28) 2.389(12) .
C(26) C(29) 2.720(13) .
C(26) C(30) 2.341(10) .
C(27) F(11) 3.489(11) 1_444
C(27) N(5) 3.599(11) .
C(27) N(6) 2.410(9) .
C(27) C(17) 3.507(11) 2_555
C(27) C(18) 3.545(12) 2_555
C(27) C(24) 3.093(12) .
C(27) C(25) 2.532(12) .
C(27) C(29) 2.381(12) .
C(27) C(30) 2.731(10) .
C(27) O(1) 3.099(13) 2_565
C(28) F(11) 3.454(11) 1_444
C(28) F(12) 3.465(12) 1_444
C(28) N(6) 2.793(9) .
C(28) C(18) 3.546(12) 2_555
C(28) C(26) 2.389(12) .
C(28) C(30) 2.380(10) .
C(29) F(2) 3.115(12) 2_655
C(29) F(10) 3.457(12) 2_665
C(29) N(6) 2.378(11) .
C(29) C(26) 2.720(13) .
C(29) C(27) 2.381(12) .
C(30) Pt(2) 3.042(8) .
C(30) S(2) 3.401(7) .
C(30) F(2) 2.933(11) 2_655
C(30) C(26) 2.341(10) .
C(30) C(27) 2.731(10) .
C(30) C(28) 2.380(10) .
C(31) Pt(1) 3.344(6) .
C(31) N(8) 2.683(9) .
C(31) C(15) 3.524(8) .
C(31) C(32) 2.264(9) .
C(31) C(33) 2.224(9) .
C(32) Pt(2) 3.188(5) .
C(32) N(4) 3.582(8) .
C(32) N(9) 2.688(6) .
C(32) C(16) 3.371(10) .
C(32) C(31) 2.264(9) .
C(32) C(33) 2.248(6) .
C(32) C(34) 3.472(10) 2_665
C(32) O(2) 3.392(12) .
C(33) S(3) 3.561(7) 2_665
C(33) N(7) 2.672(7) .
C(33) C(31) 2.224(9) .
C(33) C(32) 2.248(6) .
C(33) C(33) 3.528(10) 2_665
C(33) C(34) 2.750(7) .
C(33) C(35) 3.382(8) .
C(33) O(2) 3.283(13) .
C(34) N(8) 3.515(9) 2_665
C(34) N(9) 2.816(7) .
C(34) C(32) 3.472(10) 2_665
C(34) C(33) 2.750(7) .
C(34) C(36) 2.520(11) .
C(35) S(3) 2.779(8) .
C(35) N(9) 3.159(7) .
C(35) C(33) 3.382(8) .
C(35) C(37) 2.546(13) .
C(35) C(38) 3.201(14) .
C(36) C(34) 2.520(11) .
C(36) C(38) 2.526(14) .
C(37) C(35) 2.546(13) .
C(37) C(39) 2.529(16) .
C(38) C(35) 3.201(14) .
C(38) C(36) 2.526(14) .
C(38) C(40) 2.538(16) .
C(39) C(37) 2.529(16) .
C(39) C(41) 2.50(2) .
C(40) C(38) 2.538(16) .
C(41) C(39) 2.50(2) .
O(1) C(42) 2.332(16) .
O(1) C(12) 3.012(9) 2_565
O(1) C(13) 3.400(9) 2_565
O(1) C(27) 3.099(13) 2_565
O(1) C(44) 2.279(16) .
C(44) F(1) 3.30(2) 1_565
C(44) C(42) 2.42(2) .
C(44) O(1) 2.279(16) .
O(2) C(45) 2.266(19) .
O(2) N(8) 3.211(12) .
O(2) N(9) 3.580(13) .
O(2) C(16) 3.141(11) .
O(2) C(17) 3.369(14) .
O(2) C(32) 3.392(12) .
O(2) C(33) 3.283(13) .
O(2) C(47) 2.28(2) .
C(47) C(45) 2.51(2) .
C(47) O(2) 2.28(2) .
Pt(1) H(1) 3.125 .
Pt(1) H(11) 3.190 .
Pt(2) H(12) 3.159 .
Pt(2) H(22) 3.147 .
S(1) H(1) 2.761 .
S(1) H(11) 3.068 .
S(2) H(5) 3.535 1_655
S(2) H(6) 3.304 1_655
S(2) H(12) 2.941 .
S(2) H(17) 3.351 2_555
S(2) H(22) 2.825 .
S(2) H(23) 3.206 2_665
S(2) H(24) 3.420 2_665
S(3) H(4) 3.387 1_655
S(3) H(10) 3.123 2_665
S(3) H(11) 2.836 2_665
S(3) H(23) 2.319 .
S(3) H(24) 2.319 .
S(3) H(25) 2.959 .
S(3) H(26) 2.904 .
P(1) H(15) 3.329 1_655
P(1) H(16) 3.335 1_655
P(1) H(17) 3.327 2_555
P(1) H(44) 3.311 1_545
P(2) H(13) 3.569 2_666
P(2) H(25) 3.577 .
P(2) H(38) 3.554 1_655
F(1) H(21) 3.543 2_655
F(1) H(29) 3.395 1_545
F(1) H(34) 3.305 2_666
F(1) H(39) 3.340 2_666
F(1) H(43) 3.525 1_545
F(1) H(44) 2.446 1_545
F(1) H(45) 3.591 1_545
F(1) H(47) 2.832 2_666
F(2) H(6) 3.594 2_555
F(2) H(15) 2.653 1_655
F(2) H(16) 2.675 1_655
F(2) H(21) 2.893 2_655
F(2) H(22) 2.530 2_655
F(2) H(27) 3.247 1_545
F(3) H(6) 2.935 2_555
F(3) H(7) 2.548 2_555
F(3) H(17) 2.876 2_555
F(3) H(18) 3.111 2_555
F(3) H(27) 3.501 1_545
F(3) H(28) 2.960 1_545
F(3) H(29) 3.469 1_545
F(3) H(44) 2.868 1_545
F(4) H(5) 3.172 1_655
F(4) H(6) 3.437 2_555
F(4) H(15) 3.408 1_655
F(4) H(16) 2.374 1_655
F(4) H(17) 3.541 1_655
F(4) H(17) 2.342 2_555
F(5) H(17) 2.880 2_555
F(5) H(18) 2.677 2_555
F(5) H(43) 3.356 1_545
F(5) H(44) 2.996 1_545
F(5) H(50) 2.681 .
F(6) H(4) 2.838 1_655
F(6) H(5) 3.389 1_655
F(6) H(15) 2.307 1_655
F(6) H(16) 3.030 1_655
F(6) H(39) 3.390 2_666
F(7) H(13) 2.586 2_666
F(7) H(14) 2.922 2_666
F(7) H(38) 2.840 1_655
F(7) H(41) 3.244 2_666
F(7) H(42) 3.301 2_666
F(8) H(2) 2.734 1_655
F(8) H(3) 2.971 1_655
F(8) H(9) 2.693 2_665
F(8) H(10) 2.739 2_665
F(8) H(25) 3.403 .
F(8) H(35) 3.570 1_655
F(8) H(38) 3.112 1_655
F(9) H(25) 2.870 .
F(9) H(30) 3.041 .
F(9) H(51) 2.916 2_666
F(9) H(40) 3.412 .
F(9) H(41) 2.862 2_666
F(10) H(9) 3.238 2_665
F(10) H(10) 3.381 2_665
F(10) H(21) 3.038 2_665
F(10) H(25) 2.837 .
F(10) H(27) 3.121 .
F(10) H(30) 3.152 .
F(10) H(46) 2.866 2_676
F(11) H(13) 2.809 2_666
F(11) H(19) 2.932 1_666
F(11) H(20) 2.872 1_666
F(11) H(43) 2.834 2_676
F(11) H(46) 3.156 2_676
F(12) H(9) 3.157 2_665
F(12) H(14) 3.294 2_666
F(12) H(20) 2.643 1_666
F(12) H(35) 3.556 1_655
F(12) H(38) 2.893 1_655
F(12) H(46) 3.520 1_655
F(12) H(46) 3.583 2_676
F(12) H(48) 2.831 1_655
C(42) H(20) 3.393 1_566
C(42) H(21) 2.867 1_566
C(42) H(34) 3.260 .
C(42) H(35) 3.599 .
C(42) H(43) 2.845 .
C(42) H(44) 3.187 .
C(42) H(45) 2.418 .
C(45) H(13) 3.229 .
C(45) H(26) 3.071 .
C(45) H(32) 3.172 .
C(45) H(33) 3.504 .
C(45) H(49) 2.934 .
C(45) H(50) 3.270 .
C(45) H(51) 2.552 .
C(45) H(51) 3.486 2_666
N(1) H(1) 1.969 .
N(1) H(2) 3.228 .
N(1) H(4) 3.250 .
N(1) H(11) 3.539 2_565
N(2) H(5) 3.227 .
N(2) H(7) 3.198 .
N(3) H(8) 3.244 .
N(3) H(10) 3.249 .
N(3) H(11) 1.998 .
N(4) H(12) 1.981 .
N(4) H(13) 3.240 .
N(4) H(15) 3.253 .
N(5) H(16) 3.210 .
N(5) H(17) 3.599 .
N(5) H(18) 3.154 .
N(6) H(19) 3.263 .
N(6) H(21) 3.222 .
N(6) H(22) 1.990 .
N(7) H(11) 2.531 .
N(7) H(12) 2.688 .
N(7) H(23) 3.592 2_665
N(8) H(5) 2.708 1_655
N(8) H(12) 3.483 .
N(8) H(23) 3.565 2_665
N(8) H(24) 2.917 2_665
N(9) H(24) 2.481 .
N(9) H(26) 2.588 .
C(1) H(2) 2.045 .
C(1) H(3) 3.230 .
C(1) H(36) 3.356 .
C(2) H(1) 2.030 .
C(2) H(3) 2.007 .
C(2) H(4) 3.219 .
C(2) H(10) 3.339 2_565
C(2) H(36) 3.318 .
C(2) H(37) 3.193 2_566
C(3) H(1) 3.223 .
C(3) H(2) 2.028 .
C(3) H(4) 2.010 .
C(3) H(10) 3.368 2_565
C(3) H(37) 2.949 2_566
C(3) H(39) 3.561 2_566
C(3) H(49) 3.063 1_455
C(4) H(2) 3.223 .
C(4) H(3) 2.007 .
C(4) H(5) 2.920 .
C(4) H(49) 3.316 1_455
C(5) H(1) 3.180 .
C(5) H(3) 3.228 .
C(5) H(4) 2.037 .
C(5) H(5) 2.826 .
C(5) H(11) 3.529 2_565
C(5) H(15) 3.402 .
C(6) H(4) 2.720 .
C(6) H(5) 2.054 .
C(6) H(6) 3.246 .
C(6) H(15) 3.580 .
C(6) H(16) 3.517 .
C(7) H(4) 2.873 .
C(7) H(6) 2.010 .
C(7) H(7) 3.285 .
C(7) H(16) 3.404 .
C(8) H(5) 2.022 .
C(8) H(7) 2.076 .
C(8) H(16) 3.554 .
C(8) H(17) 3.444 .
C(8) H(24) 3.231 2_565
C(8) H(28) 3.163 2_565
C(9) H(5) 3.284 .
C(9) H(6) 2.045 .
C(9) H(8) 2.783 .
C(9) H(17) 3.421 .
C(9) H(28) 3.078 2_565
C(9) H(31) 3.448 2_565
C(10) H(6) 3.244 .
C(10) H(7) 2.065 .
C(10) H(8) 2.705 .
C(11) H(7) 2.795 .
C(11) H(8) 2.031 .
C(11) H(9) 3.282 .
C(11) H(11) 3.203 .
C(12) H(7) 2.843 .
C(12) H(9) 2.062 .
C(12) H(10) 3.254 .
C(12) H(31) 3.280 2_565
C(12) H(35) 3.397 2_565
C(13) H(8) 2.056 .
C(13) H(10) 2.023 .
C(13) H(11) 3.225 .
C(13) H(35) 3.188 2_565
C(14) H(8) 3.251 .
C(14) H(9) 2.031 .
C(14) H(11) 2.015 .
C(14) H(23) 3.085 2_665
C(15) H(9) 3.242 .
C(15) H(10) 2.030 .
C(15) H(23) 3.336 2_665
C(16) H(13) 2.051 .
C(16) H(14) 3.237 .
C(16) H(18) 3.567 2_555
C(16) H(19) 3.563 2_555
C(17) H(12) 2.032 .
C(17) H(14) 2.016 .
C(17) H(15) 3.225 .
C(17) H(19) 3.372 2_555
C(17) H(42) 3.373 .
C(18) H(12) 3.230 .
C(18) H(13) 2.022 .
C(18) H(15) 2.017 .
C(19) H(13) 3.232 .
C(19) H(14) 2.016 .
C(19) H(16) 2.890 .
C(20) H(12) 3.211 .
C(20) H(14) 3.221 .
C(20) H(15) 2.012 .
C(20) H(16) 2.795 .
C(21) H(15) 2.711 .
C(21) H(16) 2.049 .
C(21) H(17) 3.254 .
C(22) H(15) 2.853 .
C(22) H(17) 2.033 .
C(22) H(18) 3.271 .
C(23) H(7) 3.309 .
C(23) H(16) 2.054 .
C(23) H(18) 2.030 .
C(24) H(7) 3.309 .
C(24) H(8) 3.540 .
C(24) H(12) 3.491 2_555
C(24) H(16) 3.271 .
C(24) H(17) 2.007 .
C(24) H(19) 2.826 .
C(25) H(8) 3.446 .
C(25) H(17) 3.221 .
C(25) H(18) 2.053 .
C(25) H(19) 2.724 .
C(26) H(8) 3.478 .
C(26) H(18) 2.795 .
C(26) H(19) 2.017 .
C(26) H(20) 3.247 .
C(26) H(22) 3.202 .
C(27) H(18) 2.868 .
C(27) H(20) 2.052 .
C(27) H(21) 3.243 .
C(28) H(9) 3.581 .
C(28) H(14) 3.548 2_555
C(28) H(19) 2.048 .
C(28) H(21) 2.024 .
C(28) H(22) 3.233 .
C(28) H(46) 3.373 1_544
C(29) H(19) 3.244 .
C(29) H(20) 2.038 .
C(29) H(22) 2.002 .
C(29) H(27) 3.159 2_665
C(29) H(46) 3.255 1_544
C(29) H(47) 3.350 1_544
C(30) H(20) 3.239 .
C(30) H(21) 2.003 .
C(30) H(23) 3.214 2_665
C(30) H(27) 3.179 2_665
C(31) H(11) 2.765 .
C(31) H(12) 3.429 .
C(32) H(5) 3.550 1_655
C(32) H(11) 3.346 .
C(32) H(12) 2.712 .
C(32) H(23) 3.154 2_665
C(32) H(24) 3.142 2_665
C(33) H(23) 3.592 .
C(33) H(24) 2.746 .
C(33) H(26) 2.993 .
C(34) H(10) 3.124 2_665
C(34) H(11) 3.480 2_665
C(34) H(22) 3.420 2_665
C(34) H(25) 2.065 .
C(34) H(26) 2.066 .
C(34) H(27) 2.758 .
C(34) H(28) 2.641 .
C(35) H(10) 3.529 2_665
C(35) H(23) 2.063 .
C(35) H(24) 2.064 .
C(35) H(27) 2.081 .
C(35) H(28) 2.083 .
C(35) H(29) 3.374 .
C(35) H(30) 2.653 .
C(35) H(32) 2.826 .
C(35) H(40) 2.961 .
C(36) H(7) 3.570 2_565
C(36) H(21) 3.547 2_665
C(36) H(22) 3.397 2_665
C(36) H(23) 2.728 .
C(36) H(24) 2.678 .
C(36) H(25) 2.080 .
C(36) H(26) 2.082 .
C(36) H(29) 2.053 .
C(36) H(30) 2.049 .
C(36) H(31) 2.811 .
C(36) H(32) 2.640 .
C(37) H(25) 2.804 .
C(37) H(26) 2.684 .
C(37) H(27) 2.056 .
C(37) H(28) 2.051 .
C(37) H(31) 2.076 .
C(37) H(32) 2.075 .
C(37) H(33) 2.718 .
C(37) H(34) 2.711 .
C(37) H(43) 3.593 2_676
C(37) H(45) 2.864 2_676
C(37) H(40) 3.526 .
C(38) H(7) 3.546 2_565
C(38) H(8) 3.549 2_565
C(38) H(26) 2.848 .
C(38) H(27) 3.357 .
C(38) H(28) 2.631 .
C(38) H(29) 2.079 .
C(38) H(30) 2.077 .
C(38) H(33) 2.067 .
C(38) H(34) 2.069 .
C(38) H(35) 2.753 .
C(38) H(36) 2.688 .
C(38) H(40) 3.289 .
C(39) H(29) 2.808 .
C(39) H(30) 2.640 .
C(39) H(31) 2.064 .
C(39) H(32) 2.067 .
C(39) H(35) 2.052 .
C(39) H(36) 2.053 .
C(39) H(37) 2.931 .
C(39) H(38) 3.291 .
C(39) H(39) 2.533 .
C(39) H(48) 3.566 .
C(40) H(1) 3.556 .
C(40) H(2) 3.157 .
C(40) H(31) 2.727 .
C(40) H(32) 2.738 .
C(40) H(33) 2.056 .
C(40) H(34) 2.052 .
C(40) H(37) 2.034 .
C(40) H(38) 2.030 .
C(40) H(39) 2.029 .
C(40) H(48) 3.345 .
C(41) H(2) 3.317 .
C(41) H(3) 3.280 2_566
C(41) H(14) 3.509 2_566
C(41) H(33) 2.657 .
C(41) H(34) 2.713 .
C(41) H(35) 2.034 .
C(41) H(36) 2.044 .
C(41) H(48) 3.399 .
O(1) H(7) 3.511 2_565
O(1) H(8) 2.225 2_565
O(1) H(9) 3.026 2_565
O(1) H(18) 3.335 2_565
O(1) H(19) 2.646 2_565
O(1) H(31) 2.913 .
O(1) H(34) 3.374 .
O(1) H(35) 3.192 .
O(1) H(43) 2.724 .
O(1) H(44) 2.427 .
O(1) H(45) 3.007 .
O(1) H(46) 2.787 .
O(1) H(47) 3.064 .
O(1) H(48) 2.496 .
C(43) H(8) 3.409 2_565
C(43) H(19) 3.064 2_565
C(43) H(31) 3.501 .
C(43) H(34) 3.188 .
C(43) H(43) 1.976 .
C(43) H(44) 1.987 .
C(43) H(45) 1.953 .
C(43) H(46) 1.983 .
C(43) H(47) 1.983 .
C(43) H(48) 1.983 .
C(44) H(19) 3.525 2_565
C(44) H(29) 3.071 2_676
C(44) H(30) 3.290 2_676
C(44) H(46) 2.847 .
C(44) H(47) 2.475 .
C(44) H(48) 3.202 .
O(2) H(4) 3.569 1_655
O(2) H(12) 2.399 .
O(2) H(13) 2.893 .
O(2) H(49) 2.738 .
O(2) H(50) 2.417 .
O(2) H(51) 2.986 .
O(2) H(40) 2.738 .
O(2) H(41) 3.002 .
O(2) H(42) 2.413 .
C(46) H(12) 3.392 .
C(46) H(13) 3.135 .
C(46) H(26) 3.586 .
C(46) H(49) 2.002 .
C(46) H(50) 2.023 .
C(46) H(51) 1.992 .
C(46) H(40) 1.993 .
C(46) H(41) 1.993 .
C(46) H(42) 1.993 .
C(47) H(3) 3.284 1_655
C(47) H(4) 3.450 1_655
C(47) H(33) 3.110 2_666
C(47) H(40) 2.960 .
C(47) H(41) 2.563 .
C(47) H(41) 3.500 2_666
C(47) H(42) 3.267 .
H(1) Pt(1) 3.125 .
H(1) S(1) 2.761 .
H(1) N(1) 1.969 .
H(1) C(2) 2.030 .
H(1) C(3) 3.223 .
H(1) C(5) 3.180 .
H(1) C(40) 3.556 .
H(1) H(2) 2.332 .
H(1) H(35) 3.482 .
H(1) H(36) 2.735 .
H(2) F(8) 2.734 1_455
H(2) N(1) 3.228 .
H(2) C(1) 2.045 .
H(2) C(3) 2.028 .
H(2) C(4) 3.223 .
H(2) C(40) 3.157 .
H(2) C(41) 3.317 .
H(2) H(1) 2.332 .
H(2) H(3) 2.323 .
H(2) H(35) 3.056 .
H(2) H(36) 2.669 .
H(2) H(37) 3.369 .
H(2) H(37) 2.952 2_566
H(2) H(38) 2.877 .
H(3) F(8) 2.971 1_455
H(3) C(1) 3.230 .
H(3) C(2) 2.007 .
H(3) C(4) 2.007 .
H(3) C(5) 3.228 .
H(3) C(41) 3.280 2_566
H(3) C(47) 3.284 1_455
H(3) H(2) 2.323 .
H(3) H(4) 2.311 .
H(3) H(37) 2.466 2_566
H(3) H(39) 3.269 2_566
H(3) H(49) 2.314 1_455
H(4) S(3) 3.387 1_455
H(4) F(6) 2.838 1_455
H(4) N(1) 3.250 .
H(4) C(2) 3.219 .
H(4) C(3) 2.010 .
H(4) C(5) 2.037 .
H(4) C(6) 2.720 .
H(4) C(7) 2.873 .
H(4) O(2) 3.569 1_455
H(4) C(47) 3.450 1_455
H(4) H(3) 2.311 .
H(4) H(5) 2.387 .
H(4) H(49) 2.842 1_455
H(4) H(50) 3.388 1_455
H(5) S(2) 3.535 1_455
H(5) F(4) 3.172 1_455
H(5) F(6) 3.389 1_455
H(5) N(2) 3.227 .
H(5) N(8) 2.708 1_455
H(5) C(4) 2.920 .
H(5) C(5) 2.826 .
H(5) C(6) 2.054 .
H(5) C(8) 2.022 .
H(5) C(9) 3.284 .
H(5) C(32) 3.550 1_455
H(5) H(4) 2.387 .
H(5) H(6) 2.315 .
H(6) S(2) 3.304 1_455
H(6) F(2) 3.594 2_555
H(6) F(3) 2.935 2_555
H(6) F(4) 3.437 2_555
H(6) C(6) 3.246 .
H(6) C(7) 2.010 .
H(6) C(9) 2.045 .
H(6) C(10) 3.244 .
H(6) H(5) 2.315 .
H(6) H(7) 2.369 .
H(6) H(17) 3.442 .
H(6) H(24) 2.895 2_565
H(6) H(28) 2.753 2_565
H(7) F(3) 2.548 2_555
H(7) N(2) 3.198 .
H(7) C(7) 3.285 .
H(7) C(8) 2.076 .
H(7) C(10) 2.065 .
H(7) C(11) 2.795 .
H(7) C(12) 2.843 .
H(7) C(23) 3.309 .
H(7) C(24) 3.309 .
H(7) C(36) 3.570 2_565
H(7) C(38) 3.546 2_565
H(7) O(1) 3.511 2_565
H(7) H(6) 2.369 .
H(7) H(8) 2.287 .
H(7) H(17) 3.395 .
H(7) H(18) 3.414 .
H(7) H(28) 2.636 2_565
H(7) H(31) 2.720 2_565
H(8) N(3) 3.244 .
H(8) C(9) 2.783 .
H(8) C(10) 2.705 .
H(8) C(11) 2.031 .
H(8) C(13) 2.056 .
H(8) C(14) 3.251 .
H(8) C(24) 3.540 .
H(8) C(25) 3.446 .
H(8) C(26) 3.478 .
H(8) C(38) 3.549 2_565
H(8) O(1) 2.225 2_565
H(8) C(43) 3.409 2_565
H(8) H(7) 2.287 .
H(8) H(9) 2.369 .
H(8) H(18) 3.548 .
H(8) H(19) 3.584 .
H(8) H(31) 2.593 2_565
H(8) H(35) 3.141 2_565
H(9) F(8) 2.693 2_665
H(9) F(10) 3.238 2_665
H(9) F(12) 3.157 2_665
H(9) C(11) 3.282 .
H(9) C(12) 2.062 .
H(9) C(14) 2.031 .
H(9) C(15) 3.242 .
H(9) C(28) 3.581 .
H(9) O(1) 3.026 2_565
H(9) H(8) 2.369 .
H(9) H(10) 2.338 .
H(9) H(35) 2.766 2_565
H(9) H(48) 3.498 2_565
H(10) S(3) 3.123 2_665
H(10) F(8) 2.739 2_665
H(10) F(10) 3.381 2_665
H(10) N(3) 3.249 .
H(10) C(2) 3.339 2_565
H(10) C(3) 3.368 2_565
H(10) C(12) 3.254 .
H(10) C(13) 2.023 .
H(10) C(15) 2.030 .
H(10) C(34) 3.124 2_665
H(10) C(35) 3.529 2_665
H(10) H(9) 2.338 .
H(10) H(11) 2.316 .
H(10) H(23) 2.608 2_665
H(10) H(25) 2.965 2_665
H(11) Pt(1) 3.190 .
H(11) S(1) 3.068 .
H(11) S(3) 2.836 2_665
H(11) N(1) 3.539 2_565
H(11) N(3) 1.998 .
H(11) N(7) 2.531 .
H(11) C(5) 3.529 2_565
H(11) C(11) 3.203 .
H(11) C(13) 3.225 .
H(11) C(14) 2.015 .
H(11) C(31) 2.765 .
H(11) C(32) 3.346 .
H(11) C(34) 3.480 2_665
H(11) H(10) 2.316 .
H(11) H(23) 3.014 2_665
H(12) Pt(2) 3.159 .
H(12) S(2) 2.941 .
H(12) N(4) 1.981 .
H(12) N(7) 2.688 .
H(12) N(8) 3.483 .
H(12) C(17) 2.032 .
H(12) C(18) 3.230 .
H(12) C(20) 3.211 .
H(12) C(24) 3.491 2_555
H(12) C(31) 3.429 .
H(12) C(32) 2.712 .
H(12) O(2) 2.399 .
H(12) C(46) 3.392 .
H(12) H(13) 2.343 .
H(12) H(18) 3.291 2_555
H(13) P(2) 3.569 2_666
H(13) F(7) 2.586 2_666
H(13) F(11) 2.809 2_666
H(13) C(45) 3.229 .
H(13) N(4) 3.240 .
H(13) C(16) 2.051 .
H(13) C(18) 2.022 .
H(13) C(19) 3.232 .
H(13) O(2) 2.893 .
H(13) C(46) 3.135 .
H(13) H(12) 2.343 .
H(13) H(14) 2.321 .
H(13) H(19) 3.489 2_555
H(13) H(41) 3.497 .
H(13) H(42) 2.640 .
H(14) F(7) 2.922 2_666
H(14) F(12) 3.294 2_666
H(14) C(16) 3.237 .
H(14) C(17) 2.016 .
H(14) C(19) 2.016 .
H(14) C(20) 3.221 .
H(14) C(28) 3.548 2_555
H(14) C(41) 3.509 2_566
H(14) H(13) 2.321 .
H(14) H(15) 2.314 .
H(14) H(20) 3.532 2_555
H(14) H(38) 3.046 2_566
H(14) H(39) 3.176 2_566
H(15) P(1) 3.329 1_455
H(15) F(2) 2.653 1_455
H(15) F(4) 3.408 1_455
H(15) F(6) 2.307 1_455
H(15) N(4) 3.253 .
H(15) C(5) 3.402 .
H(15) C(6) 3.580 .
H(15) C(17) 3.225 .
H(15) C(18) 2.017 .
H(15) C(20) 2.012 .
H(15) C(21) 2.711 .
H(15) C(22) 2.853 .
H(15) H(14) 2.314 .
H(15) H(16) 2.361 .
H(16) P(1) 3.335 1_455
H(16) F(2) 2.675 1_455
H(16) F(4) 2.374 1_455
H(16) F(6) 3.030 1_455
H(16) N(5) 3.210 .
H(16) C(6) 3.517 .
H(16) C(7) 3.404 .
H(16) C(8) 3.554 .
H(16) C(19) 2.890 .
H(16) C(20) 2.795 .
H(16) C(21) 2.049 .
H(16) C(23) 2.054 .
H(16) C(24) 3.271 .
H(16) H(15) 2.361 .
H(16) H(17) 2.351 .
H(17) S(2) 3.351 2_555
H(17) P(1) 3.327 2_555
H(17) F(3) 2.876 2_555
H(17) F(4) 3.541 1_455
H(17) F(4) 2.342 2_555
H(17) F(5) 2.880 2_555
H(17) N(5) 3.599 .
H(17) C(8) 3.444 .
H(17) C(9) 3.421 .
H(17) C(21) 3.254 .
H(17) C(22) 2.033 .
H(17) C(24) 2.007 .
H(17) C(25) 3.221 .
H(17) H(6) 3.442 .
H(17) H(7) 3.395 .
H(17) H(16) 2.351 .
H(17) H(18) 2.320 .
H(18) F(3) 3.111 2_555
H(18) F(5) 2.677 2_555
H(18) N(5) 3.154 .
H(18) C(16) 3.567 2_555
H(18) C(22) 3.271 .
H(18) C(23) 2.030 .
H(18) C(25) 2.053 .
H(18) C(26) 2.795 .
H(18) C(27) 2.868 .
H(18) O(1) 3.335 2_565
H(18) H(7) 3.414 .
H(18) H(8) 3.548 .
H(18) H(12) 3.291 2_555
H(18) H(17) 2.320 .
H(18) H(19) 2.329 .
H(19) F(11) 2.932 1_444
H(19) N(6) 3.263 .
H(19) C(16) 3.563 2_555
H(19) C(17) 3.372 2_555
H(19) C(24) 2.826 .
H(19) C(25) 2.724 .
H(19) C(26) 2.017 .
H(19) C(28) 2.048 .
H(19) C(29) 3.244 .
H(19) O(1) 2.646 2_565
H(19) C(43) 3.064 2_565
H(19) C(44) 3.525 2_565
H(19) H(8) 3.584 .
H(19) H(13) 3.489 2_555
H(19) H(18) 2.329 .
H(19) H(20) 2.361 .
H(19) H(43) 3.155 2_565
H(19) H(46) 3.588 2_565
H(20) F(11) 2.872 1_444
H(20) F(12) 2.643 1_444
H(20) C(42) 3.393 1_544
H(20) C(26) 3.247 .
H(20) C(27) 2.052 .
H(20) C(29) 2.038 .
H(20) C(30) 3.239 .
H(20) H(14) 3.532 2_555
H(20) H(19) 2.361 .
H(20) H(21) 2.341 .
H(20) H(46) 2.843 1_544
H(20) H(46) 2.990 2_565
H(20) H(48) 3.196 1_544
H(21) F(1) 3.543 2_655
H(21) F(2) 2.893 2_655
H(21) F(10) 3.038 2_665
H(21) C(42) 2.867 1_544
H(21) N(6) 3.222 .
H(21) C(27) 3.243 .
H(21) C(28) 2.024 .
H(21) C(30) 2.003 .
H(21) C(36) 3.547 2_665
H(21) H(20) 2.341 .
H(21) H(22) 2.288 .
H(21) H(27) 2.567 2_665
H(21) H(46) 2.575 1_544
H(21) H(47) 2.460 1_544
H(21) H(48) 3.125 1_544
H(22) Pt(2) 3.147 .
H(22) S(2) 2.825 .
H(22) F(2) 2.530 2_655
H(22) N(6) 1.990 .
H(22) C(26) 3.202 .
H(22) C(28) 3.233 .
H(22) C(29) 2.002 .
H(22) C(34) 3.420 2_665
H(22) C(36) 3.397 2_665
H(22) H(21) 2.288 .
H(22) H(23) 2.600 2_665
H(22) H(24) 3.561 2_665
H(22) H(27) 2.607 2_665
H(22) H(28) 3.459 2_665
H(23) S(2) 3.206 2_665
H(23) S(3) 2.319 .
H(23) N(7) 3.592 2_665
H(23) N(8) 3.565 2_665
H(23) C(14) 3.085 2_665
H(23) C(15) 3.336 2_665
H(23) C(30) 3.214 2_665
H(23) C(32) 3.154 2_665
H(23) C(33) 3.592 .
H(23) C(35) 2.063 .
H(23) C(36) 2.728 .
H(23) H(10) 2.608 2_665
H(23) H(11) 3.014 2_665
H(23) H(22) 2.600 2_665
H(23) H(24) 1.599 .
H(23) H(25) 2.353 .
H(23) H(26) 2.860 .
H(23) H(27) 2.599 .
H(23) H(28) 2.919 .
H(24) S(2) 3.420 2_665
H(24) S(3) 2.319 .
H(24) N(8) 2.917 2_665
H(24) N(9) 2.481 .
H(24) C(8) 3.231 2_565
H(24) C(32) 3.142 2_665
H(24) C(33) 2.746 .
H(24) C(35) 2.064 .
H(24) C(36) 2.678 .
H(24) H(6) 2.895 2_565
H(24) H(22) 3.561 2_665
H(24) H(23) 1.599 .
H(24) H(25) 2.861 .
H(24) H(26) 2.391 .
H(24) H(27) 3.023 .
H(24) H(28) 2.416 .
H(25) S(3) 2.959 .
H(25) P(2) 3.577 .
H(25) F(8) 3.403 .
H(25) F(9) 2.870 .
H(25) F(10) 2.837 .
H(25) C(34) 2.065 .
H(25) C(36) 2.080 .
H(25) C(37) 2.804 .
H(25) H(10) 2.965 2_665
H(25) H(23) 2.353 .
H(25) H(24) 2.861 .
H(25) H(26) 1.602 .
H(25) H(27) 2.343 .
H(25) H(28) 2.872 .
H(25) H(30) 2.556 .
H(25) H(32) 3.343 .
H(25) H(40) 2.819 .
H(26) S(3) 2.904 .
H(26) C(45) 3.071 .
H(26) N(9) 2.588 .
H(26) C(33) 2.993 .
H(26) C(34) 2.066 .
H(26) C(36) 2.082 .
H(26) C(37) 2.684 .
H(26) C(38) 2.848 .
H(26) C(46) 3.586 .
H(26) H(23) 2.860 .
H(26) H(24) 2.391 .
H(26) H(25) 1.602 .
H(26) H(27) 2.871 .
H(26) H(28) 2.435 .
H(26) H(30) 2.797 .
H(26) H(31) 3.388 .
H(26) H(32) 2.209 .
H(26) H(40) 2.264 .
H(26) H(42) 3.214 .
H(27) F(2) 3.247 1_565
H(27) F(3) 3.501 1_565
H(27) F(10) 3.121 .
H(27) C(29) 3.159 2_665
H(27) C(30) 3.179 2_665
H(27) C(34) 2.758 .
H(27) C(35) 2.081 .
H(27) C(37) 2.056 .
H(27) C(38) 3.357 .
H(27) H(21) 2.567 2_665
H(27) H(22) 2.607 2_665
H(27) H(23) 2.599 .
H(27) H(24) 3.023 .
H(27) H(25) 2.343 .
H(27) H(26) 2.871 .
H(27) H(28) 1.600 .
H(27) H(29) 2.258 .
H(27) H(30) 2.429 .
H(27) H(32) 3.590 .
H(27) H(47) 3.319 2_676
H(28) F(3) 2.960 1_565
H(28) C(8) 3.163 2_565
H(28) C(9) 3.078 2_565
H(28) C(34) 2.641 .
H(28) C(35) 2.083 .
H(28) C(37) 2.051 .
H(28) C(38) 2.631 .
H(28) H(6) 2.753 2_565
H(28) H(7) 2.636 2_565
H(28) H(22) 3.459 2_665
H(28) H(23) 2.919 .
H(28) H(24) 2.416 .
H(28) H(25) 2.872 .
H(28) H(26) 2.435 .
H(28) H(27) 1.600 .
H(28) H(29) 2.428 .
H(28) H(30) 2.846 .
H(28) H(31) 2.563 .
H(28) H(32) 2.730 .
H(29) F(1) 3.395 1_565
H(29) F(3) 3.469 1_565
H(29) C(35) 3.374 .
H(29) C(36) 2.053 .
H(29) C(38) 2.079 .
H(29) C(39) 2.808 .
H(29) C(44) 3.071 2_676
H(29) H(27) 2.258 .
H(29) H(28) 2.428 .
H(29) H(30) 1.599 .
H(29) H(31) 2.326 .
H(29) H(32) 2.870 .
H(29) H(33) 3.127 .
H(29) H(34) 2.629 .
H(29) H(43) 3.246 2_676
H(29) H(44) 3.010 .
H(29) H(45) 2.146 2_676
H(29) H(47) 2.889 2_676
H(30) F(9) 3.041 .
H(30) F(10) 3.152 .
H(30) C(35) 2.653 .
H(30) C(36) 2.049 .
H(30) C(38) 2.077 .
H(30) C(39) 2.640 .
H(30) C(44) 3.290 2_676
H(30) H(25) 2.556 .
H(30) H(26) 2.797 .
H(30) H(27) 2.429 .
H(30) H(28) 2.846 .
H(30) H(29) 1.599 .
H(30) H(31) 2.870 .
H(30) H(32) 2.459 .
H(30) H(33) 2.454 .
H(30) H(34) 2.855 .
H(30) H(43) 2.988 2_676
H(30) H(45) 2.716 2_676
H(30) H(51) 3.366 2_666
H(30) H(40) 3.117 .
H(31) C(9) 3.448 2_565
H(31) C(12) 3.280 2_565
H(31) C(36) 2.811 .
H(31) C(37) 2.076 .
H(31) C(39) 2.064 .
H(31) C(40) 2.727 .
H(31) O(1) 2.913 .
H(31) C(43) 3.501 .
H(31) H(7) 2.720 2_565
H(31) H(8) 2.593 2_565
H(31) H(26) 3.388 .
H(31) H(28) 2.563 .
H(31) H(29) 2.326 .
H(31) H(30) 2.870 .
H(31) H(32) 1.602 .
H(31) H(33) 2.867 .
H(31) H(34) 2.382 .
H(31) H(35) 2.573 .
H(31) H(36) 2.947 .
H(32) C(45) 3.172 .
H(32) C(35) 2.826 .
H(32) C(36) 2.640 .
H(32) C(37) 2.075 .
H(32) C(39) 2.067 .
H(32) C(40) 2.738 .
H(32) H(25) 3.343 .
H(32) H(26) 2.209 .
H(32) H(27) 3.590 .
H(32) H(28) 2.730 .
H(32) H(29) 2.870 .
H(32) H(30) 2.459 .
H(32) H(31) 1.602 .
H(32) H(33) 2.377 .
H(32) H(34) 2.867 .
H(32) H(35) 3.058 .
H(32) H(36) 2.512 .
H(32) H(40) 2.601 .
H(32) H(42) 2.892 .
H(33) C(45) 3.504 .
H(33) C(37) 2.718 .
H(33) C(38) 2.067 .
H(33) C(40) 2.056 .
H(33) C(41) 2.657 .
H(33) C(47) 3.110 2_666
H(33) H(29) 3.127 .
H(33) H(30) 2.454 .
H(33) H(31) 2.867 .
H(33) H(32) 2.377 .
H(33) H(34) 1.598 .
H(33) H(35) 2.851 .
H(33) H(36) 2.386 .
H(33) H(37) 2.779 .
H(33) H(38) 3.592 .
H(33) H(39) 2.620 .
H(33) H(49) 3.087 2_666
H(33) H(50) 3.095 2_666
H(33) H(51) 2.689 2_666
H(33) H(40) 3.122 .
H(33) H(41) 3.322 .
H(33) H(42) 3.490 .
H(34) F(1) 3.305 2_666
H(34) C(42) 3.260 .
H(34) C(37) 2.711 .
H(34) C(38) 2.069 .
H(34) C(40) 2.052 .
H(34) C(41) 2.713 .
H(34) O(1) 3.374 .
H(34) C(43) 3.188 .
H(34) H(29) 2.629 .
H(34) H(30) 2.855 .
H(34) H(31) 2.382 .
H(34) H(32) 2.867 .
H(34) H(33) 1.598 .
H(34) H(35) 2.336 .
H(34) H(36) 2.850 .
H(34) H(37) 3.328 .
H(34) H(38) 3.434 .
H(34) H(39) 2.419 .
H(34) H(44) 3.567 2_676
H(34) H(45) 3.121 2_676
H(34) H(47) 3.190 .
H(34) H(48) 2.901 .
H(35) F(8) 3.570 1_455
H(35) F(12) 3.556 1_455
H(35) C(42) 3.599 .
H(35) C(12) 3.397 2_565
H(35) C(13) 3.188 2_565
H(35) C(38) 2.753 .
H(35) C(39) 2.052 .
H(35) C(41) 2.034 .
H(35) O(1) 3.192 .
H(35) H(1) 3.482 .
H(35) H(2) 3.056 .
H(35) H(8) 3.141 2_565
H(35) H(9) 2.766 2_565
H(35) H(31) 2.573 .
H(35) H(32) 3.058 .
H(35) H(33) 2.851 .
H(35) H(34) 2.336 .
H(35) H(36) 1.600 .
H(35) H(37) 2.788 .
H(35) H(38) 2.184 .
H(35) H(39) 2.511 .
H(35) H(48) 2.817 .
H(36) C(1) 3.356 .
H(36) C(2) 3.318 .
H(36) C(38) 2.688 .
H(36) C(39) 2.053 .
H(36) C(41) 2.044 .
H(36) H(1) 2.735 .
H(36) H(2) 2.669 .
H(36) H(31) 2.947 .
H(36) H(32) 2.512 .
H(36) H(33) 2.386 .
H(36) H(34) 2.850 .
H(36) H(35) 1.600 .
H(36) H(37) 2.196 .
H(36) H(38) 2.494 .
H(36) H(39) 2.795 .
H(36) H(42) 3.090 .
H(37) C(2) 3.193 2_566
H(37) C(3) 2.949 2_566
H(37) C(39) 2.931 .
H(37) C(40) 2.034 .
H(37) H(2) 3.369 .
H(37) H(2) 2.952 2_566
H(37) H(3) 2.466 2_566
H(37) H(33) 2.779 .
H(37) H(34) 3.328 .
H(37) H(35) 2.788 .
H(37) H(36) 2.196 .
H(37) H(38) 1.600 .
H(37) H(39) 1.599 .
H(37) H(49) 3.421 2_666
H(38) P(2) 3.554 1_455
H(38) F(7) 2.840 1_455
H(38) F(8) 3.112 1_455
H(38) F(12) 2.893 1_455
H(38) C(39) 3.291 .
H(38) C(40) 2.030 .
H(38) H(2) 2.877 .
H(38) H(14) 3.046 2_566
H(38) H(33) 3.592 .
H(38) H(34) 3.434 .
H(38) H(35) 2.184 .
H(38) H(36) 2.494 .
H(38) H(37) 1.600 .
H(38) H(39) 1.601 .
H(38) H(48) 3.334 .
H(39) F(1) 3.340 2_666
H(39) F(6) 3.390 2_666
H(39) C(3) 3.561 2_566
H(39) C(39) 2.533 .
H(39) C(40) 2.029 .
H(39) H(3) 3.269 2_566
H(39) H(14) 3.176 2_566
H(39) H(33) 2.620 .
H(39) H(34) 2.419 .
H(39) H(35) 2.511 .
H(39) H(36) 2.795 .
H(39) H(37) 1.599 .
H(39) H(38) 1.601 .
H(39) H(48) 3.041 .
H(43) F(1) 3.525 1_565
H(43) F(5) 3.356 1_565
H(43) F(11) 2.834 2_676
H(43) C(42) 2.845 .
H(43) C(37) 3.593 2_676
H(43) O(1) 2.724 .
H(43) C(43) 1.976 .
H(43) H(19) 3.155 2_565
H(43) H(29) 3.246 2_676
H(43) H(30) 2.988 2_676
H(43) H(44) 1.602 .
H(43) H(45) 1.601 .
H(43) H(50) 3.039 1_565
H(43) H(46) 2.963 .
H(43) H(47) 2.963 .
H(44) P(1) 3.311 1_565
H(44) F(1) 2.446 1_565
H(44) F(3) 2.868 1_565
H(44) F(5) 2.996 1_565
H(44) C(42) 3.187 .
H(44) O(1) 2.427 .
H(44) C(43) 1.987 .
H(44) H(29) 3.010 .
H(44) H(34) 3.567 2_676
H(44) H(43) 1.602 .
H(44) H(45) 1.600 .
H(44) H(45) 3.364 2_676
H(44) H(47) 3.246 .
H(45) F(1) 3.591 1_565
H(45) C(42) 2.418 .
H(45) C(37) 2.864 2_676
H(45) O(1) 3.007 .
H(45) C(43) 1.953 .
H(45) H(29) 2.146 2_676
H(45) H(30) 2.716 2_676
H(45) H(34) 3.121 2_676
H(45) H(43) 1.601 .
H(45) H(44) 1.600 .
H(45) H(44) 3.364 2_676
H(45) H(45) 3.162 2_676
H(45) H(46) 2.927 .
H(45) H(47) 2.063 .
H(45) H(48) 3.215 .
H(49) C(45) 2.934 .
H(49) C(3) 3.063 1_655
H(49) C(4) 3.316 1_655
H(49) O(2) 2.738 .
H(49) C(46) 2.002 .
H(49) H(3) 2.314 1_655
H(49) H(4) 2.842 1_655
H(49) H(33) 3.087 2_666
H(49) H(37) 3.421 2_666
H(49) H(50) 1.600 .
H(49) H(51) 1.601 .
H(49) H(40) 3.076 .
H(49) H(41) 3.059 .
H(49) H(41) 3.356 2_666
H(50) F(5) 2.681 .
H(50) C(45) 3.270 .
H(50) O(2) 2.417 .
H(50) C(46) 2.023 .
H(50) H(4) 3.388 1_655
H(50) H(33) 3.095 2_666
H(50) H(43) 3.039 1_545
H(50) H(49) 1.600 .
H(50) H(51) 1.601 .
H(50) H(41) 3.359 .
H(51) F(9) 2.916 2_666
H(51) C(45) 2.552 .
H(51) C(45) 3.486 2_666
H(51) O(2) 2.986 .
H(51) C(46) 1.992 .
H(51) H(30) 3.366 2_666
H(51) H(33) 2.689 2_666
H(51) H(49) 1.601 .
H(51) H(50) 1.601 .
H(51) H(40) 3.077 .
H(51) H(40) 3.238 2_666
H(51) H(41) 2.227 .
H(51) H(41) 2.828 2_666
H(51) H(42) 3.331 .
H(40) F(9) 3.412 .
H(40) C(35) 2.961 .
H(40) C(37) 3.526 .
H(40) C(38) 3.289 .
H(40) O(2) 2.738 .
H(40) C(46) 1.993 .
H(40) C(47) 2.960 .
H(40) H(25) 2.819 .
H(40) H(26) 2.264 .
H(40) H(30) 3.117 .
H(40) H(32) 2.601 .
H(40) H(33) 3.122 .
H(40) H(49) 3.076 .
H(40) H(51) 3.077 .
H(40) H(51) 3.238 2_666
H(40) H(41) 1.601 .
H(40) H(42) 1.601 .
H(41) F(7) 3.244 2_666
H(41) F(9) 2.862 2_666
H(41) O(2) 3.002 .
H(41) C(46) 1.993 .
H(41) C(47) 2.563 .
H(41) C(47) 3.500 2_666
H(41) H(13) 3.497 .
H(41) H(33) 3.322 .
H(41) H(49) 3.059 .
H(41) H(49) 3.356 2_666
H(41) H(50) 3.359 .
H(41) H(51) 2.227 .
H(41) H(51) 2.828 2_666
H(41) H(40) 1.601 .
H(41) H(41) 3.201 2_666
H(41) H(42) 1.601 .
H(42) F(7) 3.301 2_666
H(42) C(17) 3.373 .
H(42) O(2) 2.413 .
H(42) C(46) 1.993 .
H(42) C(47) 3.267 .
H(42) H(13) 2.640 .
H(42) H(26) 3.214 .
H(42) H(32) 2.892 .
H(42) H(33) 3.490 .
H(42) H(36) 3.090 .
H(42) H(51) 3.331 .
H(42) H(40) 1.601 .
H(42) H(41) 1.601 .
H(46) F(10) 2.866 2_676
H(46) F(11) 3.156 2_676
H(46) F(12) 3.520 1_455
H(46) F(12) 3.583 2_676
H(46) C(28) 3.373 1_566
H(46) C(29) 3.255 1_566
H(46) O(1) 2.787 .
H(46) C(43) 1.983 .
H(46) C(44) 2.847 .
H(46) H(19) 3.588 2_565
H(46) H(20) 2.843 1_566
H(46) H(20) 2.990 2_565
H(46) H(21) 2.575 1_566
H(46) H(43) 2.963 .
H(46) H(45) 2.927 .
H(46) H(47) 1.600 .
H(46) H(48) 1.601 .
H(47) F(1) 2.832 2_666
H(47) C(29) 3.350 1_566
H(47) O(1) 3.064 .
H(47) C(43) 1.983 .
H(47) C(44) 2.475 .
H(47) H(21) 2.460 1_566
H(47) H(27) 3.319 2_676
H(47) H(29) 2.889 2_676
H(47) H(34) 3.190 .
H(47) H(43) 2.963 .
H(47) H(44) 3.246 .
H(47) H(45) 2.063 .
H(47) H(46) 1.600 .
H(47) H(48) 1.601 .
H(48) F(12) 2.831 1_455
H(48) C(39) 3.566 .
H(48) C(40) 3.345 .
H(48) C(41) 3.399 .
H(48) O(1) 2.496 .
H(48) C(43) 1.983 .
H(48) C(44) 3.202 .
H(48) H(9) 3.498 2_565
H(48) H(20) 3.196 1_566
H(48) H(21) 3.125 1_566
H(48) H(34) 2.901 .
H(48) H(35) 2.817 .
H(48) H(38) 3.334 .
H(48) H(39) 3.041 .
H(48) H(45) 3.215 .
H(48) H(46) 1.601 .
H(48) H(47) 1.601 .

loop_
_geom_torsion_atom_site_label_1
_geom_torsion_atom_site_label_2
_geom_torsion_atom_site_label_3
_geom_torsion_atom_site_label_4
_geom_torsion
S(1) Pt(1) N(1) C(1) -8.5(7)
S(1) Pt(1) N(1) C(5) 169.9(5)
N(1) Pt(1) S(1) C(31) 126.4(3)
S(1) Pt(1) N(2) C(6) -62.6(18)
S(1) Pt(1) N(2) C(10) 112.3(15)
N(2) Pt(1) S(1) C(31) -167.9(16)
S(1) Pt(1) N(3) C(11) -175.5(4)
S(1) Pt(1) N(3) C(15) 7.8(6)
N(3) Pt(1) S(1) C(31) -56.3(3)
N(1) Pt(1) N(2) C(6) 4.0(5)
N(1) Pt(1) N(2) C(10) 178.9(5)
N(2) Pt(1) N(1) C(1) 177.7(7)
N(2) Pt(1) N(1) C(5) -3.8(5)
N(1) Pt(1) N(3) C(11) -3.9(10)
N(1) Pt(1) N(3) C(15) 179.4(6)
N(3) Pt(1) N(1) C(1) 179.6(6)
N(3) Pt(1) N(1) C(5) -1.9(11)
N(2) Pt(1) N(3) C(11) -1.9(4)
N(2) Pt(1) N(3) C(15) -178.6(6)
N(3) Pt(1) N(2) C(6) -175.4(5)
N(3) Pt(1) N(2) C(10) -0.5(5)
S(2) Pt(2) N(4) C(16) 3.0(6)
N(4) Pt(2) S(2) C(32) -59.3(2)
S(2) Pt(2) N(5) C(21) 139(3)
S(2) Pt(2) N(5) C(25) -37(4)
N(5) Pt(2) S(2) C(32) 162(4)
S(2) Pt(2) N(6) C(26) 175.9(4)
S(2) Pt(2) N(6) C(30) -3.6(6)
N(6) Pt(2) S(2) C(32) 122.0(2)
N(4) Pt(2) N(5) C(21) 0.1(4)
N(4) Pt(2) N(5) C(25) -176.0(6)
N(5) Pt(2) N(4) C(16) -179.3(6)
N(5) Pt(2) N(4) C(20) -2.2(4)
N(4) Pt(2) N(6) C(26) 0.0(10)
N(4) Pt(2) N(6) C(30) -179.5(7)
N(6) Pt(2) N(4) C(16) 178.8(6)
N(6) Pt(2) N(4) C(20) -4.1(10)
N(5) Pt(2) N(6) C(26) -1.9(4)
N(5) Pt(2) N(6) C(30) 178.6(6)
N(6) Pt(2) N(5) C(21) 179.5(5)
N(6) Pt(2) N(5) C(25) 3.4(5)
Pt(1) S(1) C(31) N(7) -1.9(5)
Pt(1) S(1) C(31) N(9) 178.0(4)
Pt(2) S(2) C(32) N(7) -2.5(5)
Pt(2) S(2) C(32) N(8) 175.8(4)
C(33) S(3) C(34) C(35) 78.0(5)
C(34) S(3) C(33) N(8) 178.1(5)
C(34) S(3) C(33) N(9) -2.2(6)
Pt(1) N(1) C(1) C(2) 176.6(6)
Pt(1) N(1) C(5) C(4) -176.9(6)
Pt(1) N(1) C(5) C(6) 3.1(8)
C(1) N(1) C(5) C(4) 1.7(11)
C(1) N(1) C(5) C(6) -178.3(7)
C(5) N(1) C(1) C(2) -1.8(12)
Pt(1) N(2) C(6) C(5) -3.5(8)
Pt(1) N(2) C(6) C(7) 174.4(5)
Pt(1) N(2) C(10) C(9) -176.0(5)
Pt(1) N(2) C(10) C(11) 2.7(8)
C(6) N(2) C(10) C(9) -1.6(11)
C(6) N(2) C(10) C(11) 177.0(6)
C(10) N(2) C(6) C(5) -177.9(7)
C(10) N(2) C(6) C(7) -0.1(9)
Pt(1) N(3) C(11) C(10) 3.9(7)
Pt(1) N(3) C(11) C(12) -178.3(5)
Pt(1) N(3) C(15) C(14) -178.7(5)
C(11) N(3) C(15) C(14) 4.8(10)
C(15) N(3) C(11) C(10) -179.0(6)
C(15) N(3) C(11) C(12) -1.3(10)
Pt(2) N(4) C(16) C(17) 176.6(5)
Pt(2) N(4) C(20) C(19) -177.2(6)
Pt(2) N(4) C(20) C(21) 3.8(7)
C(16) N(4) C(20) C(19) 0.2(8)
C(16) N(4) C(20) C(21) -178.9(6)
C(20) N(4) C(16) C(17) -0.3(8)
Pt(2) N(5) C(21) C(20) 1.9(8)
Pt(2) N(5) C(21) C(22) -177.7(5)
Pt(2) N(5) C(25) C(24) 178.0(5)
Pt(2) N(5) C(25) C(26) -4.0(8)
C(21) N(5) C(25) C(24) 2.5(12)
C(21) N(5) C(25) C(26) -179.5(7)
C(25) N(5) C(21) C(20) 177.6(7)
C(25) N(5) C(21) C(22) -2.0(11)
Pt(2) N(6) C(26) C(25) 0.5(7)
Pt(2) N(6) C(26) C(27) -178.4(5)
Pt(2) N(6) C(30) C(29) 179.8(5)
C(26) N(6) C(30) C(29) 0.3(8)
C(30) N(6) C(26) C(25) -179.9(5)
C(30) N(6) C(26) C(27) 1.2(10)
C(31) N(7) C(32) S(2) 177.2(4)
C(31) N(7) C(32) N(8) -1.0(9)
C(32) N(7) C(31) S(1) -178.4(4)
C(32) N(7) C(31) N(9) 1.8(9)
C(32) N(8) C(33) S(3) -179.3(4)
C(32) N(8) C(33) N(9) 1.1(10)
C(33) N(8) C(32) S(2) -178.4(4)
C(33) N(8) C(32) N(7) -0.2(7)
C(31) N(9) C(33) S(3) 179.9(4)
C(31) N(9) C(33) N(8) -0.4(7)
C(33) N(9) C(31) S(1) 179.1(5)
C(33) N(9) C(31) N(7) -1.1(10)
N(1) C(1) C(2) C(3) 1.0(14)
C(1) C(2) C(3) C(4) -0.2(12)
C(2) C(3) C(4) C(5) 0.2(12)
C(3) C(4) C(5) N(1) -0.9(13)
C(3) C(4) C(5) C(6) 179.1(9)
N(1) C(5) C(6) N(2) 0.1(7)
N(1) C(5) C(6) C(7) -177.4(8)
C(4) C(5) C(6) N(2) -179.9(6)
C(4) C(5) C(6) C(7) 2.6(14)
N(2) C(6) C(7) C(8) 0.8(11)
C(5) C(6) C(7) C(8) 178.3(8)
C(6) C(7) C(8) C(9) 0.1(10)
C(7) C(8) C(9) C(10) -1.7(12)
C(8) C(9) C(10) N(2) 2.4(11)
C(8) C(9) C(10) C(11) -176.0(7)
N(2) C(10) C(11) N(3) -4.4(9)
N(2) C(10) C(11) C(12) 178.0(7)
C(9) C(10) C(11) N(3) 174.2(7)
C(9) C(10) C(11) C(12) -3.5(12)
N(3) C(11) C(12) C(13) -0.9(11)
C(10) C(11) C(12) C(13) 176.7(7)
C(11) C(12) C(13) C(14) -0.3(10)
C(12) C(13) C(14) C(15) 3.6(11)
C(13) C(14) C(15) N(3) -6.0(11)
N(4) C(16) C(17) C(18) 0.8(12)
C(16) C(17) C(18) C(19) -1.3(13)
C(17) C(18) C(19) C(20) 1.2(13)
C(18) C(19) C(20) N(4) -0.6(12)
C(18) C(19) C(20) C(21) 178.3(7)
N(4) C(20) C(21) N(5) -3.8(9)
N(4) C(20) C(21) C(22) 175.7(7)
C(19) C(20) C(21) N(5) 177.2(7)
C(19) C(20) C(21) C(22) -3.3(13)
N(5) C(21) C(22) C(23) 0.5(10)
C(20) C(21) C(22) C(23) -179.1(7)
C(21) C(22) C(23) C(24) 0.3(10)
C(22) C(23) C(24) C(25) 0.1(10)
C(23) C(24) C(25) N(5) -1.5(11)
C(23) C(24) C(25) C(26) -179.2(7)
N(5) C(25) C(26) N(6) 2.2(9)
N(5) C(25) C(26) C(27) -178.9(7)
C(24) C(25) C(26) N(6) 180.0(6)
C(24) C(25) C(26) C(27) -1.1(12)
N(6) C(26) C(27) C(28) -2.1(12)
C(25) C(26) C(27) C(28) 179.1(7)
C(26) C(27) C(28) C(29) 1.5(12)
C(27) C(28) C(29) C(30) -0.1(11)
C(28) C(29) C(30) N(6) -0.9(13)
S(3) C(34) C(35) C(36) -176.5(5)
C(34) C(35) C(36) C(37) 171.4(7)
C(35) C(36) C(37) C(38) -73.7(11)
C(36) C(37) C(38) C(39) 168.1(9)
C(37) C(38) C(39) C(40) 179.4(9)
C(38) C(39) C(40) C(41) 175.5(11)
